data_1577334
loop_
_publ_author_name
'Qu, Wen-Juan'
'Shi, Wenjing'
'Wang, Ke'
'Hu, Wentao'
'Sun, Hui'
'Lin, Qi'
'Wei, Tai-Bao'
'Shi, Bingbing'

_publ_section_title
;
 A Crystalline Supramolecular Polymer Constructed by the Controlled
 Self-Assembly of Clamparene and Its Application in Photothermal
 Conversion
;
_journal_name_full 'Polymer Chemistry'
_journal_paper_doi 10.1039/D6PY00399K
_journal_year 2026
_chemical_formula_moiety 'C78 H68 O8, 0.5(C12 H4 N4), 6.5[CH3CN]'
_chemical_formula_sum 'C97 H89.5 N8.5 O8'
_chemical_formula_weight 1502.27
_space_group_crystal_system triclinic
_space_group_IT_number 2
_space_group_name_Hall '-P 1'
_space_group_name_H-M_alt 'P -1'
_atom_sites_solution_hydrogens geom
_atom_sites_solution_primary dual
_atom_sites_solution_secondary difmap
_audit_creation_date 2025-04-14
_audit_creation_method
;
Olex2 1.5
(compiled 2022.04.07 svn.rca3783a0 for OlexSys, GUI svn.r6498)
;
_audit_update_record
;
2025-12-27 deposited with the CCDC.	2026-05-28 downloaded from the CCDC.
;
_cell_angle_alpha 100.012(2)
_cell_angle_beta 99.963(2)
_cell_angle_gamma 110.512(2)
_cell_formula_units_Z 2
_cell_length_a 13.7704(3)
_cell_length_b 14.3626(3)
_cell_length_c 23.1211(4)
_cell_measurement_reflns_used 13565
_cell_measurement_temperature 150.00(10)
_cell_measurement_theta_max 75.0580
_cell_measurement_theta_min 1.9990
_cell_volume 4079.80(17)
_computing_cell_refinement 'CrysAlisPro 1.171.43.136a (Rigaku OD, 2024)'
_computing_data_collection 'CrysAlisPro 1.171.43.136a (Rigaku OD, 2024)'
_computing_data_reduction 'CrysAlisPro 1.171.43.136a (Rigaku OD, 2024)'
_computing_molecular_graphics 'Olex2 1.5 (Dolomanov et al., 2009)'
_computing_publication_material 'Olex2 1.5 (Dolomanov et al., 2009)'
_computing_structure_refinement 'SHELXL 2019/3 (Sheldrick, 2015)'
_computing_structure_solution 'SHELXT 2018/2 (Sheldrick, 2018)'
_diffrn_ambient_environment N~2~
_diffrn_ambient_temperature 150.00(10)
_diffrn_detector 'Hybrid Pixel Array Detector'
_diffrn_detector_area_resol_mean 10.0000
_diffrn_detector_type HyPix
_diffrn_measured_fraction_theta_full 0.996
_diffrn_measured_fraction_theta_max 0.944
_diffrn_measurement_details
;
List of Runs (angles in degrees, time in seconds):

  # Type    Start    End  Width  t~exp~   \w     \q     \k     \f   Frames
#--------------------------------------------------------------------------
  1  \w     20.00  88.00   0.50    0.48    --   45.20-125.00 120.00  136
  2  \w     33.00  58.00   0.50    0.75    --  104.75 -94.00  30.00   50
  3  \w     70.00 106.00   0.50    0.75    --  104.75 -94.00  30.00   72
  4  \w     73.00 100.00   0.50    0.75    --  104.75 -94.00  60.00   54
  5  \w     48.00 100.00   0.50    0.75    --  104.75 -94.00   0.00  104
  6  \w     35.00  67.00   0.50    0.75    --  104.75-125.00-180.00   64
  7  \w     59.00  85.00   0.50    0.75    --  104.75 -94.00-180.00   52
  8  \w     58.00  84.00   0.50    0.75    --  104.75 -77.00-180.00   52
  9  \w     41.00  70.00   0.50    0.75    --  104.75 -61.00-180.00   58
 10  \w     40.00  66.00   0.50    0.75    --  104.75 -61.00-150.00   52
 11  \w     35.00  66.00   0.50    0.75    --  104.75 -61.00-120.00   62
 12  \w     36.00  78.00   0.50    0.75    --  104.75 -77.00  30.00   84
 13  \w     47.00  72.00   0.50    0.75    --  104.75 -61.00  90.00   50
 14  \w    -23.00  12.00   0.50    0.48    --   45.20 -28.00  65.00   70
 15  \w    -29.00  28.00   0.50    0.48    --   45.20 -19.00 -90.00  114
 16  \w     37.00  70.00   0.50    0.75    --  104.75 -61.00  30.00   66
 17  \w     98.00 177.00   0.50    0.75    --  104.75  15.00 -30.00  158
 18  \w     33.00 119.00   0.50    0.48    --   45.20  28.00-132.00  172
 19  \w     98.00 124.00   0.50    0.75    --  104.75  45.00-180.00   52
 20  \w    125.00 176.00   0.50    0.75    --  104.75  45.00-180.00  102
 21  \w     91.00 172.00   0.50    0.75    --  104.75  28.00-132.00  162
 22  \w     91.00 175.00   0.50    0.75    --  104.75  15.00   0.00  168
 23  \w    -31.00  17.00   0.50    0.48    --  -45.20  28.00-132.00   96
 24  \w    -58.00   0.00   0.50    0.48    --  -45.20  57.00 -90.00  116
 25  \w   -109.00 -33.00   0.50    0.75    -- -102.00 125.00-150.00  152
 26  \w    -57.00 -32.00   0.50    0.75    -- -102.00 125.00-120.00   50
 27  \w    -97.00 -71.00   0.50    0.75    -- -102.00 125.00-120.00   52
 28  \w   -109.00 -47.00   0.50    0.75    -- -102.00 125.00 -60.00  124
 29  \w   -132.00 -64.00   0.50    0.75    -- -102.00 154.00  54.24  136
 30  \w   -108.00 -38.00   0.50    0.75    -- -102.00 125.00 120.00  140
 31  \w   -112.00 -37.00   0.50    0.75    -- -102.00 125.00 150.00  150
 32  \w    -75.00 -49.00   0.50    0.48    --  -45.20 125.00  60.00   52
 33  \w   -112.00 -32.00   0.50    0.75    -- -102.00 125.00 -30.00  160
 34  \w   -112.00 -33.00   0.50    0.75    -- -102.00 125.00 -90.00  158
 35  \w   -119.00 -35.00   0.50    0.48    --  -45.20 -28.00  65.00  168
 36  \w   -116.00 -72.00   0.50    0.48    --  -45.20 -57.00 120.00   88
 37  \w   -139.00 -99.00   0.50    0.75    -- -102.00 -77.00 120.00   80
 38  \w   -170.00-144.00   0.50    0.75    -- -102.00 -77.00 120.00   52
 39  \w   -153.00-115.00   0.50    0.75    -- -102.00 -28.00  65.00   76
 40  \w   -175.00 -84.00   0.50    0.75    -- -102.00 -94.00 -30.00  182
 41  \w   -162.00-136.00   0.50    0.75    -- -102.00-125.00-180.00   52
 42  \w   -109.00 -74.00   0.50    0.75    -- -102.00-125.00-180.00   70
;
_diffrn_measurement_device 'four-circle diffractometer'
_diffrn_measurement_device_type 'XtaLAB Synergy R, DW system, HyPix'
_diffrn_measurement_method '\w scans'
_diffrn_orient_matrix_type 'CrysAlisPro convention (1999,Acta A55,543-557)'
_diffrn_orient_matrix_UB_11 -0.0725203000
_diffrn_orient_matrix_UB_12 0.0546986000
_diffrn_orient_matrix_UB_13 -0.0214023000
_diffrn_orient_matrix_UB_21 0.0992341000
_diffrn_orient_matrix_UB_22 0.1011650000
_diffrn_orient_matrix_UB_23 0.0142510000
_diffrn_orient_matrix_UB_31 0.0119219000
_diffrn_orient_matrix_UB_32 -0.0281981000
_diffrn_orient_matrix_UB_33 -0.0650502000
_diffrn_radiation_monochromator mirror
_diffrn_radiation_probe x-ray
_diffrn_radiation_type 'Cu K\a'
_diffrn_radiation_wavelength 1.54184
_diffrn_reflns_av_R_equivalents 0.0357
_diffrn_reflns_av_unetI/netI 0.0354
_diffrn_reflns_Laue_measured_fraction_full 0.996
_diffrn_reflns_Laue_measured_fraction_max 0.944
_diffrn_reflns_limit_h_max 17
_diffrn_reflns_limit_h_min -17
_diffrn_reflns_limit_k_max 18
_diffrn_reflns_limit_k_min -17
_diffrn_reflns_limit_l_max 19
_diffrn_reflns_limit_l_min -29
_diffrn_reflns_number 58351
_diffrn_reflns_point_group_measured_fraction_full 0.996
_diffrn_reflns_point_group_measured_fraction_max 0.944
_diffrn_reflns_theta_full 67.684
_diffrn_reflns_theta_max 77.507
_diffrn_reflns_theta_min 3.397
_diffrn_source 'Rotating-anode X-ray tube'
_diffrn_source_target Mo
_diffrn_source_type 'Rigaku (Cu) X-ray Source'
_exptl_absorpt_coefficient_mu 0.622
_exptl_absorpt_correction_T_max 1.00000
_exptl_absorpt_correction_T_min 0.94603
_exptl_absorpt_correction_type multi-scan
_exptl_absorpt_process_details
;
CrysAlisPro 1.171.43.136a (Rigaku Oxford Diffraction, 2024)
Empirical absorption correction using spherical harmonics,
implemented in SCALE3 ABSPACK scaling algorithm.
;
_exptl_crystal_colour 'clear dark black'
_exptl_crystal_colour_lustre clear
_exptl_crystal_colour_modifier dark
_exptl_crystal_colour_primary black
_exptl_crystal_density_diffrn 1.223
_exptl_crystal_density_method 'not measured'
_exptl_crystal_description block
_exptl_crystal_F_000 1590
_exptl_crystal_size_max 0.1
_exptl_crystal_size_mid 0.07
_exptl_crystal_size_min 0.06
_refine_diff_density_max 0.667
_refine_diff_density_min -0.327
_refine_diff_density_rms 0.048
_refine_ls_extinction_method none
_refine_ls_goodness_of_fit_ref 1.048
_refine_ls_hydrogen_treatment constr
_refine_ls_matrix_type full
_refine_ls_number_parameters 1477
_refine_ls_number_reflns 16404
_refine_ls_number_restraints 2279
_refine_ls_restrained_S_all 1.051
_refine_ls_R_factor_all 0.1100
_refine_ls_R_factor_gt 0.0880
_refine_ls_shift/su_max 0.005
_refine_ls_shift/su_mean 0.000
_refine_ls_structure_factor_coef Fsqd
_refine_ls_weighting_details 'w=1/[\s^2^(Fo^2^)+(0.1426P)^2^+1.3752P] where P=(Fo^2^+2Fc^2^)/3'
_refine_ls_weighting_scheme calc
_refine_ls_wR_factor_gt 0.2637
_refine_ls_wR_factor_ref 0.2831
_reflns_Friedel_coverage 0.000
_reflns_number_gt 11032
_reflns_number_total 16404
_reflns_threshold_expression 'I > 2\s(I)'
_cod_data_source_file d6py00399k2.cif
_cod_data_source_block clp+tcnq
_cod_original_cell_volume 4079.80(15)
_cod_original_formula_sum 'C97 H89.50 N8.50 O8'
_cod_database_code 1577334
_shelx_shelxl_version_number 2019/3
_shelx_space_group_comment
;
The symmetry employed for this shelxl refinement is uniquely defined
by the following loop, which should always be used as a source of
symmetry information in preference to the above space-group names.
They are only intended as comments.
;
_shelx_estimated_absorpt_t_max 0.964
_shelx_estimated_absorpt_t_min 0.940
_olex2_refinement_description
;
1. Fixed Uiso
 At 1.2 times of:
  All C(H) groups, All C(H,H) groups, All C(H,H,H,H) groups
 At 1.5 times of:
  All C(H,H,H) groups
2. Restrained distances
 C82-C83 = C82-C81 = C80-C79 = C84-C79
 1.47 with sigma of 0.01
 C82-C88 = C84-C83 = C80-C81 = C85-C79
 1.34 with sigma of 0.01
 C88-C89 = C90-C88 = C87-C85 = C86-C85
 1.43 with sigma of 0.01
 C84-C81 \\sim C80-C83
 with sigma of 0.01
 O2-C23 \\sim O2-C23A
 with sigma of 0.01
 O3-C24 \\sim O3-C24A
 with sigma of 0.01
3. Restrained planarity
 N1, N2, N3, N4, C79, C80, C81, C82, C83, C84, C85, C86, C87, C88, C89, C90
 with sigma of 0.01
 N1A, C86A, C85A, C79A, C87A, C80A, C84A, N2A, C81A, C83A, C82A, C88A, C89A,
 C90A, N3A, N4A
 with sigma of 0.01
 C88A, N1A, C86A, C85A, C79A, C87A, C80A, C84A, N2A, C81A, C83A, C82A, C89A,
 C90A, N3A, N4A
 with sigma of 0.01
4. Uiso/Uaniso restraints and constraints
N1 \\sim N2 \\sim N3 \\sim N4 \\sim C79 \\sim C80 \\sim C81 \\sim C82 \\sim C83
\\sim C84 \\sim C85 \\sim C86 \\sim C87 \\sim C88 \\sim C89 \\sim C90 \\sim N1A
\\sim N2A \\sim N3A \\sim N4A \\sim C79A \\sim C80A \\sim C81A \\sim C82A \\sim
C83A \\sim C84A \\sim C85A \\sim C86A \\sim C87A \\sim C88A \\sim C89A \\sim
C90A: within 2.3A with sigma of 0.01 and sigma for terminal atoms of 0.02
within 2.3A
C39 \\sim C78 \\sim O5 \\sim O6 \\sim O7 \\sim O8 \\sim C40 \\sim C41 \\sim C42
\\sim C43 \\sim C44 \\sim C45 \\sim C46 \\sim C47 \\sim C48 \\sim C49 \\sim C50
\\sim C51 \\sim C52 \\sim C53 \\sim C54 \\sim C55 \\sim C56 \\sim C57 \\sim C58
\\sim C59 \\sim C60 \\sim C61 \\sim C62 \\sim C63 \\sim C64 \\sim C65 \\sim C66
\\sim C67 \\sim C68 \\sim C69 \\sim C70 \\sim C71 \\sim C72 \\sim C73 \\sim C74
\\sim C75 \\sim C76 \\sim C77 \\sim O5A \\sim O6A \\sim O7A \\sim O8A \\sim
C40A \\sim C41A \\sim C42A \\sim C43A \\sim C44A \\sim C45A \\sim C46A \\sim
C47A \\sim C48A \\sim C49A \\sim C50A \\sim C51A \\sim C52A \\sim C53A \\sim
C54A \\sim C55A \\sim C56A \\sim C57A \\sim C58A \\sim C59A \\sim C60A \\sim
C61A \\sim C62A \\sim C63A \\sim C64A \\sim C65A \\sim C66A \\sim C67A \\sim
C68A \\sim C69A \\sim C70A \\sim C71A \\sim C72A \\sim C73A \\sim C74A \\sim
C75A \\sim C76A \\sim C77A: within 2A with sigma of 0.01 and sigma for terminal
atoms of 0.02 within 2A
O2 \\sim C23 \\sim C23A: within 2A with sigma of 0.01 and sigma for terminal
atoms of 0.02 within 2A
O3 \\sim C24 \\sim C24A: within 2A with sigma of 0.01 and sigma for terminal
atoms of 0.02 within 2A
5. Same fragment restrains
{C39, C78, O5A, O6A, O7A, O8A, C40A, C41A, C42A, C43A, C44A, C45A, C46A, C47A,
C48A, C49A, C50A, C51A, C52A, C53A, C54A, C55A, C56A, C57A, C58A, C59A, C60A,
C61A, C62A, C63A, C64A, C65A, C66A, C67A, C68A, C69A, C70A, C71A, C72A, C73A,
C74A, C75A, C76A, C77A} sigma for 1-2: 0.01, 1-3: 0.01
as in
{C39, C78, O5, O6, O7, O8, C40, C41, C42, C43, C44, C45, C46, C47, C48, C49,
C50, C51, C52, C53, C54, C55, C56, C57, C58, C59, C60, C61, C62, C63, C64, C65,
C66, C67, C68, C69, C70, C71, C72, C73, C74, C75, C76, C77}
{N1A, N2A, N3A, N4A, C79A, C80A, C81A, C82A, C83A, C84A, C85A, C86A, C87A,
C88A, C89A, C90A} sigma for 1-2: 0.01, 1-3: 0.01
as in
{N1, N2, N3, N4, C79, C80, C81, C82, C83, C84, C85, C86, C87, C88, C89, C90}
6. Others
 Sof(H39C)=Sof(H39D)=Sof(H78C)=Sof(H78D)=Sof(O5A)=Sof(O6A)=Sof(O7A)=Sof(O8A)=
 Sof(C40A)=Sof(C41A)=Sof(C42A)=Sof(H42A)=Sof(C43A)=Sof(H43A)=Sof(C44A)=
 Sof(C45A)=Sof(C46A)=Sof(H46A)=Sof(C47A)=Sof(H47A)=Sof(C48A)=Sof(C49A)=
 Sof(C50A)=Sof(H50C)=Sof(H50D)=Sof(C51A)=Sof(C52A)=Sof(C53A)=Sof(H53A)=
 Sof(C54A)=Sof(H54A)=Sof(C55A)=Sof(C56A)=Sof(C57A)=Sof(H57A)=Sof(C58A)=
 Sof(H58A)=Sof(C59A)=Sof(C60A)=Sof(C61A)=Sof(H61D)=Sof(H61E)=Sof(H61F)=
 Sof(C62A)=Sof(H62D)=Sof(H62E)=Sof(H62F)=Sof(C63A)=Sof(H63D)=Sof(H63E)=
 Sof(H63F)=Sof(C64A)=Sof(H64D)=Sof(H64E)=Sof(H64F)=Sof(C65A)=Sof(H65C)=
 Sof(H65D)=Sof(C66A)=Sof(C67A)=Sof(H67A)=Sof(C68A)=Sof(H68A)=Sof(C69A)=
 Sof(C70A)=Sof(H70A)=Sof(C71A)=Sof(H71A)=Sof(C72A)=Sof(C73A)=Sof(H73A)=
 Sof(C74A)=Sof(H74A)=Sof(C75A)=Sof(C76A)=Sof(H76A)=Sof(C77A)=Sof(H77A)=1-FVAR(1)
 Sof(H39A)=Sof(H39B)=Sof(H78A)=Sof(H78B)=Sof(O5)=Sof(O6)=Sof(O7)=Sof(O8)=
 Sof(C40)=Sof(C41)=Sof(C42)=Sof(H42)=Sof(C43)=Sof(H43)=Sof(C44)=Sof(C45)=
 Sof(C46)=Sof(H46)=Sof(C47)=Sof(H47)=Sof(C48)=Sof(C49)=Sof(C50)=Sof(H50A)=
 Sof(H50B)=Sof(C51)=Sof(C52)=Sof(C53)=Sof(H53)=Sof(C54)=Sof(H54)=Sof(C55)=
 Sof(C56)=Sof(C57)=Sof(H57)=Sof(C58)=Sof(H58)=Sof(C59)=Sof(C60)=Sof(C61)=
 Sof(H61A)=Sof(H61B)=Sof(H61C)=Sof(C62)=Sof(H62A)=Sof(H62B)=Sof(H62C)=Sof(C63)=
 Sof(H63A)=Sof(H63B)=Sof(H63C)=Sof(C64)=Sof(H64A)=Sof(H64B)=Sof(H64C)=Sof(C65)=
 Sof(H65A)=Sof(H65B)=Sof(C66)=Sof(C67)=Sof(H67)=Sof(C68)=Sof(H68)=Sof(C69)=
 Sof(C70)=Sof(H70)=Sof(C71)=Sof(H71)=Sof(C72)=Sof(C73)=Sof(H73)=Sof(C74)=
 Sof(H74)=Sof(C75)=Sof(C76)=Sof(H76)=Sof(C77)=Sof(H77)=FVAR(1)
 Sof(C23A)=Sof(H23D)=Sof(H23E)=Sof(H23F)=1-FVAR(2)
 Sof(C23)=Sof(H23A)=Sof(H23B)=Sof(H23C)=FVAR(2)
 Sof(C24A)=Sof(H24D)=Sof(H24E)=Sof(H24F)=1-FVAR(3)
 Sof(C24)=Sof(H24A)=Sof(H24B)=Sof(H24C)=FVAR(3)
 Sof(N1A)=Sof(N2A)=Sof(N3A)=Sof(N4A)=Sof(C79A)=Sof(C80A)=Sof(H80A)=Sof(C81A)=
 Sof(H81A)=Sof(C82A)=Sof(C83A)=Sof(H83A)=Sof(C84A)=Sof(H84A)=Sof(C85A)=
 Sof(C86A)=Sof(C87A)=Sof(C88A)=Sof(C89A)=Sof(C90A)=0.5*(1-FVAR(5))
 Sof(N1)=Sof(N2)=Sof(N3)=Sof(N4)=Sof(C79)=Sof(C80)=Sof(H80)=Sof(C81)=Sof(H81)=
 Sof(C82)=Sof(C83)=Sof(H83)=Sof(C84)=Sof(H84)=Sof(C85)=Sof(C86)=Sof(C87)=
 Sof(C88)=Sof(C89)=Sof(C90)=0.5*FVAR(5)
7.a Secondary CH2 refined with riding coordinates:
 C11(H11A,H11B), C26(H26A,H26B), C39(H39A,H39B), C39(H39C,H39D), C78(H78A,
 H78B), C78(H78C,H78D), C50(H50A,H50B), C65(H65A,H65B), C50A(H50C,H50D),
 C65A(H65C,H65D)
7.b Aromatic/amide H refined with riding coordinates:
 C3(H3), C4(H4), C7(H7), C8(H8), C14(H14), C15(H15), C18(H18), C19(H19),
 C28(H28), C29(H29), C31(H31), C32(H32), C34(H34), C35(H35), C37(H37), C38(H38),
  C42(H42), C43(H43), C46(H46), C47(H47), C53(H53), C54(H54), C57(H57),
 C58(H58), C67(H67), C68(H68), C70(H70), C71(H71), C73(H73), C74(H74), C76(H76),
  C77(H77), C80A(H80A), C81A(H81A), C83A(H83A), C84A(H84A), C80(H80), C81(H81),
 C83(H83), C84(H84), C42A(H42A), C43A(H43A), C46A(H46A), C47A(H47A), C53A(H53A),
  C54A(H54A), C57A(H57A), C58A(H58A), C67A(H67A), C68A(H68A), C70A(H70A),
 C71A(H71A), C73A(H73A), C74A(H74A), C76A(H76A), C77A(H77A)
7.c Idealised Me refined as rotating group:
 C22(H22A,H22B,H22C), C25(H25A,H25B,H25C), C61(H61A,H61B,H61C), C62(H62A,H62B,
 H62C), C63(H63A,H63B,H63C), C64(H64A,H64B,H64C), C23(H23A,H23B,H23C), C24(H24A,
 H24B,H24C), C23A(H23D,H23E,H23F), C24A(H24D,H24E,H24F), C61A(H61D,H61E,H61F),
 C62A(H62D,H62E,H62F), C63A(H63D,H63E,H63F), C64A(H64D,H64E,H64F)
;
_smtbx_masks_special_details
;
A solvent mask was calculated and 293 electrons were 
found in a volume of 1125\%A^3^ in 1 void per unit cell. 
This is consistent with the presence of 
6.5[CH3CN] per Asymmetric Unit 
which account for 286 electrons 
per unit cell.
;
_smtbx_masks_void_probe_radius 1.2
_smtbx_masks_void_truncation_radius 1.2
_olex2_submission_special_instructions 'No special instructions were received'
_oxdiff_exptl_absorpt_empirical_details
;
Empirical correction (ABSPACK) includes:
- Absorption correction using spherical harmonics
- Frame scaling
;
_oxdiff_exptl_absorpt_empirical_full_max 1.219
_oxdiff_exptl_absorpt_empirical_full_min 0.861

loop_
_space_group_symop_operation_xyz
'x, y, z'
'-x, -y, -z'

loop_
_atom_site_label
_atom_site_type_symbol
_atom_site_fract_x
_atom_site_fract_y
_atom_site_fract_z
_atom_site_U_iso_or_equiv
_atom_site_adp_type
_atom_site_occupancy
_atom_site_site_symmetry_order
_atom_site_calc_flag
_atom_site_refinement_flags_posn
_atom_site_refinement_flags_adp
_atom_site_refinement_flags_occupancy
_atom_site_disorder_assembly
_atom_site_disorder_group
O1 O 0.2777(3) -0.0659(2) 0.82754(12) 0.1109(8) Uani 1 1 d . . . . .
O2 O 0.72647(19) 0.3009(2) 1.10794(12) 0.1030(7) Uani 1 1 d D U . . .
O3 O 0.32237(17) 0.07417(15) 1.12816(11) 0.0829(6) Uani 1 1 d D U . . .
O4 O 0.4710(2) 0.61411(16) 1.06929(11) 0.1030(8) Uani 1 1 d . . . . .
C1 C 0.4493(3) 0.0457(2) 0.88437(15) 0.0785(8) Uani 1 1 d . . . . .
C2 C 0.3448(3) -0.0091(2) 0.88321(15) 0.0833(9) Uani 1 1 d . . . . .
C3 C 0.3090(3) -0.0071(2) 0.93722(16) 0.0822(8) Uani 1 1 d . . . . .
H3 H 0.236926 -0.047928 0.935677 0.099 Uiso 1 1 calc R U . . .
C4 C 0.3777(2) 0.0533(2) 0.99102(15) 0.0717(7) Uani 1 1 d . . . . .
H4 H 0.352669 0.052993 1.026812 0.086 Uiso 1 1 calc R U . . .
C5 C 0.4843(2) 0.1161(2) 0.99577(13) 0.0671(7) Uani 1 1 d . . . . .
C6 C 0.5200(3) 0.1090(2) 0.94068(15) 0.0754(8) Uani 1 1 d . . . . .
C7 C 0.6280(3) 0.1696(3) 0.94624(18) 0.0877(10) Uani 1 1 d . . . . .
H7 H 0.654661 0.167033 0.910982 0.105 Uiso 1 1 calc R U . . .
C8 C 0.6956(3) 0.2314(3) 0.9998(2) 0.0970(11) Uani 1 1 d . . . . .
H8 H 0.768359 0.270148 1.001627 0.116 Uiso 1 1 calc R U . . .
C9 C 0.6595(3) 0.2387(3) 1.05239(15) 0.0789(8) Uani 1 1 d . . . . .
C10 C 0.5543(2) 0.1825(2) 1.05157(14) 0.0681(7) Uani 1 1 d . . . . .
C11 C 0.5181(2) 0.1912(2) 1.10994(13) 0.0691(7) Uani 1 1 d . . . . .
H11A H 0.580964 0.237932 1.143433 0.083 Uiso 1 1 calc R U . . .
H11B H 0.494516 0.122570 1.118446 0.083 Uiso 1 1 calc R U . . .
C12 C 0.4278(2) 0.2297(2) 1.11138(12) 0.0645(6) Uani 1 1 d . . . . .
C13 C 0.3325(2) 0.1702(2) 1.12052(14) 0.0714(7) Uani 1 1 d . . . . .
C14 C 0.2497(3) 0.2050(2) 1.12189(16) 0.0824(8) Uani 1 1 d . . . . .
H14 H 0.184791 0.162327 1.128940 0.099 Uiso 1 1 calc R U . . .
C15 C 0.2609(3) 0.2993(2) 1.11326(17) 0.0872(9) Uani 1 1 d . . . . .
H15 H 0.203102 0.320789 1.113481 0.105 Uiso 1 1 calc R U . . .
C16 C 0.3567(3) 0.3653(2) 1.10402(13) 0.0736(7) Uani 1 1 d . . . . .
C17 C 0.4423(2) 0.3312(2) 1.10522(12) 0.0667(7) Uani 1 1 d . . . . .
C18 C 0.5414(3) 0.4010(2) 1.10177(13) 0.0730(7) Uani 1 1 d . . . . .
H18 H 0.601755 0.382739 1.106766 0.088 Uiso 1 1 calc R U . . .
C19 C 0.5524(3) 0.4946(2) 1.09134(13) 0.0786(8) Uani 1 1 d . . . . .
H19 H 0.620087 0.540197 1.089005 0.094 Uiso 1 1 calc R U . . .
C20 C 0.4651(3) 0.5242(2) 1.08407(13) 0.0844(10) Uani 1 1 d . . . . .
C21 C 0.3694(3) 0.4637(2) 1.09289(14) 0.0828(9) Uani 1 1 d . . . . .
C22 C 0.1723(4) -0.1318(4) 0.8262(2) 0.1364(17) Uani 1 1 d . . . . .
H22A H 0.136363 -0.176346 0.785093 0.205 Uiso 1 1 calc R U . . .
H22B H 0.131993 -0.090313 0.837621 0.205 Uiso 1 1 calc R U . . .
H22C H 0.175749 -0.174105 0.854815 0.205 Uiso 1 1 calc R U . . .
C25 C 0.5699(4) 0.6764(2) 1.05867(17) 0.1079(13) Uani 1 1 d . . . . .
H25A H 0.586923 0.636113 1.026115 0.162 Uiso 1 1 calc R U . . .
H25B H 0.627533 0.699239 1.095886 0.162 Uiso 1 1 calc R U . . .
H25C H 0.563006 0.736459 1.046744 0.162 Uiso 1 1 calc R U . . .
C26 C 0.4835(3) 0.0366(3) 0.82567(16) 0.0905(10) Uani 1 1 d . . . . .
H26A H 0.446197 -0.035392 0.800938 0.109 Uiso 1 1 calc R U . . .
H26B H 0.561447 0.052941 0.835049 0.109 Uiso 1 1 calc R U . . .
C27 C 0.4595(3) 0.1071(2) 0.78874(15) 0.0799(8) Uani 1 1 d . . . . .
C28 C 0.4068(3) 0.0731(2) 0.72876(16) 0.0849(9) Uani 1 1 d . . . . .
H28 H 0.384525 0.002582 0.708990 0.102 Uiso 1 1 calc R U . . .
C29 C 0.3845(3) 0.1393(2) 0.69522(15) 0.0821(8) Uani 1 1 d . . . . .
H29 H 0.346964 0.112677 0.653549 0.099 Uiso 1 1 calc R U . . .
C30 C 0.4164(3) 0.2421(2) 0.72214(14) 0.0738(7) Uani 1 1 d . . . . .
C31 C 0.4731(3) 0.2781(2) 0.78195(15) 0.0836(9) Uani 1 1 d . . . . .
H31 H 0.497883 0.349162 0.801219 0.100 Uiso 1 1 calc R U . . .
C32 C 0.4947(3) 0.2122(2) 0.81475(15) 0.0847(9) Uani 1 1 d . . . . .
H32 H 0.534616 0.239485 0.855995 0.102 Uiso 1 1 calc R U . . .
C33 C 0.3875(3) 0.3132(2) 0.68871(13) 0.0735(7) Uani 1 1 d . . . . .
C34 C 0.3932(3) 0.3099(2) 0.63045(14) 0.0772(8) Uani 1 1 d . . . . .
H34 H 0.416139 0.261267 0.610010 0.093 Uiso 1 1 calc R U . . .
C35 C 0.3662(3) 0.3759(2) 0.60023(13) 0.0748(7) Uani 1 1 d . . . . .
H35 H 0.371702 0.372045 0.559572 0.090 Uiso 1 1 calc R U . . .
C36 C 0.3315(2) 0.4469(2) 0.62768(13) 0.0706(7) Uani 1 1 d . . . . .
C37 C 0.3261(3) 0.4516(3) 0.68699(15) 0.0851(9) Uani 1 1 d . . . . .
H37 H 0.302186 0.499508 0.707221 0.102 Uiso 1 1 calc R U . . .
C38 C 0.3556(3) 0.3865(2) 0.71731(15) 0.0851(9) Uani 1 1 d . . . . .
H38 H 0.353850 0.392294 0.758649 0.102 Uiso 1 1 calc R U . . .
C39 C 0.2991(2) 0.5186(2) 0.59486(14) 0.0749(7) Uani 1 1 d D U . . .
H39A H 0.349799 0.590360 0.614664 0.090 Uiso 0.363(5) 1 calc R U P A 1
H39B H 0.304290 0.502504 0.552385 0.090 Uiso 0.363(5) 1 calc R U P A 1
H39C H 0.342402 0.590667 0.618234 0.090 Uiso 0.637(5) 1 calc R U P A 2
H39D H 0.314594 0.509957 0.554478 0.090 Uiso 0.637(5) 1 calc R U P A 2
C78 C 0.2776(3) 0.4997(3) 1.09105(19) 0.1012(11) Uani 1 1 d D U . . .
H78A H 0.245585 0.485529 1.125378 0.121 Uiso 0.363(5) 1 calc R U P A 1
H78B H 0.305179 0.574744 1.095270 0.121 Uiso 0.363(5) 1 calc R U P A 1
H78C H 0.307064 0.574902 1.095841 0.121 Uiso 0.637(5) 1 calc R U P A 2
H78D H 0.248330 0.486843 1.126429 0.121 Uiso 0.637(5) 1 calc R U P A 2
O5 O 0.2563(7) 0.6487(14) 0.6804(8) 0.082(2) Uani 0.363(5) 1 d D U P A 1
O6 O -0.1631(6) 0.1931(7) 0.4223(4) 0.089(2) Uani 0.363(5) 1 d D U P A 1
O7 O -0.3032(8) 0.4419(8) 0.5604(5) 0.099(2) Uani 0.363(5) 1 d D U P A 1
O8 O -0.2486(8) -0.0276(6) 0.6575(4) 0.093(2) Uani 0.363(5) 1 d D U P A 1
C40 C 0.1863(5) 0.5099(19) 0.5948(11) 0.073(3) Uani 0.363(5) 1 d D U P A 1
C41 C 0.1672(6) 0.5767(12) 0.6356(7) 0.073(2) Uani 0.363(5) 1 d D U P A 1
C42 C 0.0613(7) 0.5702(9) 0.6346(6) 0.074(2) Uani 0.363(5) 1 d D U P A 1
H42 H 0.049244 0.617872 0.663562 0.089 Uiso 0.363(5) 1 calc R U P A 1
C43 C -0.0229(7) 0.4937(9) 0.5912(5) 0.069(2) Uani 0.363(5) 1 d D U P A 1
H43 H -0.093094 0.491365 0.589730 0.083 Uiso 0.363(5) 1 calc R U P A 1
C44 C -0.0108(5) 0.4198(9) 0.5494(6) 0.073(2) Uani 0.363(5) 1 d D U P A 1
C45 C 0.0966(5) 0.4293(13) 0.5500(8) 0.070(2) Uani 0.363(5) 1 d D U P A 1
C46 C 0.1129(6) 0.3612(15) 0.5057(9) 0.076(3) Uani 0.363(5) 1 d D U P A 1
H46 H 0.184041 0.368861 0.504988 0.091 Uiso 0.363(5) 1 calc R U P A 1
C47 C 0.0292(6) 0.2841(11) 0.4634(7) 0.078(2) Uani 0.363(5) 1 d D U P A 1
H47 H 0.042662 0.239710 0.433184 0.094 Uiso 0.363(5) 1 calc R U P A 1
C48 C -0.0769(6) 0.2693(8) 0.4640(5) 0.076(3) Uani 0.363(5) 1 d D U P A 1
C49 C -0.0993(5) 0.3344(7) 0.5055(4) 0.073(2) Uani 0.363(5) 1 d D U P A 1
C50 C -0.2152(6) 0.3208(8) 0.5041(4) 0.082(2) Uani 0.363(5) 1 d D U P A 1
H50A H -0.223894 0.383068 0.495724 0.098 Uiso 0.363(5) 1 calc R U P A 1
H50B H -0.262542 0.262375 0.469173 0.098 Uiso 0.363(5) 1 calc R U P A 1
C51 C -0.2560(8) 0.3022(8) 0.5595(5) 0.077(2) Uani 0.363(5) 1 d D U P A 1
C52 C -0.3007(9) 0.3655(9) 0.5859(5) 0.087(2) Uani 0.363(5) 1 d D U P A 1
C53 C -0.3313(8) 0.3550(8) 0.6406(5) 0.090(2) Uani 0.363(5) 1 d D U P A 1
H53 H -0.353634 0.403894 0.661414 0.108 Uiso 0.363(5) 1 calc R U P A 1
C54 C -0.3285(9) 0.2739(9) 0.6632(5) 0.088(3) Uani 0.363(5) 1 d D U P A 1
H54 H -0.352920 0.266033 0.698798 0.106 Uiso 0.363(5) 1 calc R U P A 1
C55 C -0.2912(8) 0.2012(8) 0.6365(5) 0.074(2) Uani 0.363(5) 1 d D U P A 1
C56 C -0.2538(8) 0.2156(8) 0.5821(5) 0.078(2) Uani 0.363(5) 1 d D U P A 1
C57 C -0.2188(9) 0.1445(8) 0.5541(5) 0.082(3) Uani 0.363(5) 1 d D U P A 1
H57 H -0.195171 0.152270 0.518368 0.098 Uiso 0.363(5) 1 calc R U P A 1
C58 C -0.2176(10) 0.0619(8) 0.5774(5) 0.090(2) Uani 0.363(5) 1 d D U P A 1
H58 H -0.195924 0.012363 0.556724 0.108 Uiso 0.363(5) 1 calc R U P A 1
C59 C -0.2486(10) 0.0517(8) 0.6319(5) 0.085(2) Uani 0.363(5) 1 d D U P A 1
C60 C -0.2884(8) 0.1165(8) 0.6592(5) 0.083(2) Uani 0.363(5) 1 d D U P A 1
C61 C 0.2402(13) 0.7240(13) 0.7210(8) 0.087(4) Uani 0.363(5) 1 d D U P A 1
H61A H 0.201723 0.757260 0.697927 0.131 Uiso 0.363(5) 1 calc R U P A 1
H61B H 0.309721 0.775620 0.745816 0.131 Uiso 0.363(5) 1 calc R U P A 1
H61C H 0.197910 0.691547 0.747361 0.131 Uiso 0.363(5) 1 calc R U P A 1
C62 C -0.1386(11) 0.1211(10) 0.3820(6) 0.097(4) Uani 0.363(5) 1 d D U P A 1
H62A H -0.205471 0.066064 0.356477 0.145 Uiso 0.363(5) 1 calc R U P A 1
H62B H -0.096746 0.091565 0.405936 0.145 Uiso 0.363(5) 1 calc R U P A 1
H62C H -0.097069 0.156515 0.356294 0.145 Uiso 0.363(5) 1 calc R U P A 1
C63 C -0.3519(14) 0.5093(11) 0.5871(8) 0.110(4) Uani 0.363(5) 1 d D U P A 1
H63A H -0.319159 0.577567 0.580147 0.165 Uiso 0.363(5) 1 calc R U P A 1
H63B H -0.340027 0.515116 0.630820 0.165 Uiso 0.363(5) 1 calc R U P A 1
H63C H -0.429111 0.480161 0.568072 0.165 Uiso 0.363(5) 1 calc R U P A 1
C64 C -0.1989(12) -0.0943(10) 0.6290(7) 0.096(4) Uani 0.363(5) 1 d D U P A 1
H64A H -0.231627 -0.118593 0.585152 0.143 Uiso 0.363(5) 1 calc R U P A 1
H64B H -0.210665 -0.153440 0.646632 0.143 Uiso 0.363(5) 1 calc R U P A 1
H64C H -0.121765 -0.054908 0.636361 0.143 Uiso 0.363(5) 1 calc R U P A 1
C65 C -0.3236(6) 0.1066(8) 0.7188(4) 0.090(2) Uani 0.363(5) 1 d D U P A 1
H65A H -0.382445 0.130935 0.719903 0.108 Uiso 0.363(5) 1 calc R U P A 1
H65B H -0.351198 0.033463 0.719723 0.108 Uiso 0.363(5) 1 calc R U P A 1
C66 C -0.2328(7) 0.1677(11) 0.7731(5) 0.087(2) Uani 0.363(5) 1 d D U P A 1
C67 C -0.2423(7) 0.2348(10) 0.8175(5) 0.084(2) Uani 0.363(5) 1 d D U P A 1
H67 H -0.308731 0.242296 0.814241 0.101 Uiso 0.363(5) 1 calc R U P A 1
C68 C -0.1572(9) 0.2945(11) 0.8686(6) 0.091(2) Uani 0.363(5) 1 d D U P A 1
H68 H -0.169145 0.333845 0.902097 0.109 Uiso 0.363(5) 1 calc R U P A 1
C69 C -0.0535(8) 0.2959(13) 0.8701(5) 0.087(2) Uani 0.363(5) 1 d D U P A 1
C70 C -0.0452(7) 0.2311(9) 0.8236(5) 0.087(3) Uani 0.363(5) 1 d D U P A 1
H70 H 0.022400 0.227337 0.824151 0.105 Uiso 0.363(5) 1 calc R U P A 1
C71 C -0.1322(7) 0.1693(11) 0.7747(5) 0.095(3) Uani 0.363(5) 1 d D U P A 1
H71 H -0.121664 0.127429 0.741740 0.114 Uiso 0.363(5) 1 calc R U P A 1
C72 C 0.0354(7) 0.3465(17) 0.9260(4) 0.087(2) Uani 0.363(5) 1 d D U P A 1
C73 C 0.0120(7) 0.3949(8) 0.9791(4) 0.096(2) Uani 0.363(5) 1 d D U P A 1
H73 H -0.058361 0.392120 0.977709 0.115 Uiso 0.363(5) 1 calc R U P A 1
C74 C 0.0906(6) 0.4438(8) 1.0303(4) 0.099(2) Uani 0.363(5) 1 d D U P A 1
H74 H 0.076504 0.477469 1.065030 0.118 Uiso 0.363(5) 1 calc R U P A 1
C75 C 0.1941(6) 0.4453(19) 1.0325(3) 0.083(2) Uani 0.363(5) 1 d D U P A 1
C76 C 0.2157(7) 0.4582(7) 0.9784(3) 0.081(2) Uani 0.363(5) 1 d D U P A 1
H76 H 0.285313 0.502160 0.977701 0.097 Uiso 0.363(5) 1 calc R U P A 1
C77 C 0.1363(7) 0.4074(7) 0.9240(4) 0.082(2) Uani 0.363(5) 1 d D U P A 1
H77 H 0.152025 0.414939 0.886269 0.099 Uiso 0.363(5) 1 calc R U P A 1
C23 C 0.8162(14) 0.3944(14) 1.1083(8) 0.107(5) Uani 0.36(3) 1 d D U P B 1
H23A H 0.870805 0.375525 1.093275 0.161 Uiso 0.36(3) 1 calc R U P B 1
H23B H 0.847535 0.438243 1.149819 0.161 Uiso 0.36(3) 1 calc R U P B 1
H23C H 0.790042 0.431810 1.082028 0.161 Uiso 0.36(3) 1 calc R U P B 1
C24 C 0.2215(5) 0.0051(5) 1.1300(5) 0.103(2) Uani 0.831(15) 1 d D U P C 1
H24A H 0.195304 0.038373 1.160945 0.154 Uiso 0.831(15) 1 calc R U P C 1
H24B H 0.228302 -0.056146 1.140178 0.154 Uiso 0.831(15) 1 calc R U P C 1
H24C H 0.170820 -0.014814 1.090288 0.154 Uiso 0.831(15) 1 calc R U P C 1
C23A C 0.8396(5) 0.3505(13) 1.1083(5) 0.120(3) Uani 0.64(3) 1 d D U P B 2
H23D H 0.866577 0.297793 1.095037 0.180 Uiso 0.64(3) 1 calc R U P B 2
H23E H 0.881224 0.391265 1.149454 0.180 Uiso 0.64(3) 1 calc R U P B 2
H23F H 0.846511 0.395498 1.080546 0.180 Uiso 0.64(3) 1 calc R U P B 2
C24A C 0.266(3) 0.043(2) 1.1708(15) 0.103(6) Uani 0.169(15) 1 d D U P C 2
H24D H 0.285653 0.102179 1.205451 0.154 Uiso 0.169(15) 1 calc R U P C 2
H24E H 0.283814 -0.010806 1.184634 0.154 Uiso 0.169(15) 1 calc R U P C 2
H24F H 0.188830 0.016833 1.152115 0.154 Uiso 0.169(15) 1 calc R U P C 2
N1A N -0.4571(6) -0.2882(11) 0.5162(8) 0.093(5) Uani 0.176(4) 1 d D U P D -2
N2A N -0.5710(8) -0.1186(11) 0.6417(6) 0.054(3) Uani 0.176(4) 1 d D U P D -2
N3A N -0.4328(11) 0.1472(14) 0.3321(8) 0.110(6) Uani 0.176(4) 1 d D U P D -2
N4A N -0.5496(11) 0.3226(12) 0.4607(10) 0.087(5) Uani 0.176(4) 1 d D U P D -2
C79A C -0.5051(5) -0.0615(8) 0.5176(5) 0.067(3) Uani 0.176(4) 1 d D U P D -2
C80A C -0.4707(6) -0.0603(9) 0.4620(5) 0.067(3) Uani 0.176(4) 1 d D U P D -2
H80A H -0.449614 -0.113587 0.445766 0.081 Uiso 0.176(4) 1 calc R U P D -2
C81A C -0.4671(6) 0.0123(8) 0.4324(5) 0.069(3) Uani 0.176(4) 1 d D U P D -2
H81A H -0.443597 0.008866 0.396144 0.083 Uiso 0.176(4) 1 calc R U P D -2
C82A C -0.4982(7) 0.0966(8) 0.4539(6) 0.068(3) Uani 0.176(4) 1 d D U P D -2
C83A C -0.5328(7) 0.0959(8) 0.5097(6) 0.063(3) Uani 0.176(4) 1 d D U P D -2
H83A H -0.553780 0.149229 0.525964 0.075 Uiso 0.176(4) 1 calc R U P D -2
C84A C -0.5362(6) 0.0228(9) 0.5391(6) 0.067(3) Uani 0.176(4) 1 d D U P D -2
H84A H -0.559856 0.025875 0.575404 0.080 Uiso 0.176(4) 1 calc R U P D -2
C85A C -0.5084(5) -0.1336(8) 0.5468(5) 0.061(3) Uani 0.176(4) 1 d D U P D -2
C86A C -0.4785(5) -0.2170(9) 0.5267(6) 0.069(3) Uani 0.176(4) 1 d D U P D -2
C87A C -0.5436(7) -0.1284(12) 0.6011(5) 0.067(3) Uani 0.176(4) 1 d D U P D -2
C88A C -0.4952(8) 0.1705(8) 0.4243(6) 0.076(3) Uani 0.176(4) 1 d D U P D -2
C89A C -0.4606(9) 0.1674(13) 0.3698(6) 0.093(5) Uani 0.176(4) 1 d D U P D -2
C90A C -0.5246(9) 0.2539(9) 0.4436(8) 0.079(4) Uani 0.176(4) 1 d D U P D -2
N1 N -0.4259(4) -0.3311(7) 0.5589(5) 0.089(3) Uani 0.324(4) 1 d D U P D -1
N2 N -0.5462(4) -0.1819(6) 0.6925(4) 0.083(2) Uani 0.324(4) 1 d D U P D -1
N3 N -0.4617(4) 0.1079(9) 0.3650(5) 0.114(4) Uani 0.324(4) 1 d D U P D -1
N4 N -0.5757(5) 0.2439(6) 0.4947(4) 0.084(2) Uani 0.324(4) 1 d D U P D -1
C79 C -0.4958(3) -0.1201(5) 0.5629(4) 0.061(2) Uani 0.324(4) 1 d D U P D -1
C80 C -0.4645(3) -0.1212(5) 0.5059(4) 0.063(2) Uani 0.324(4) 1 d D U P D -1
H80 H -0.439964 -0.172396 0.490815 0.075 Uiso 0.324(4) 1 calc R U P D -1
C81 C -0.4690(3) -0.0532(6) 0.4738(4) 0.065(2) Uani 0.324(4) 1 d D U P D -1
H81 H -0.447450 -0.058044 0.436937 0.078 Uiso 0.324(4) 1 calc R U P D -1
C82 C -0.5054(3) 0.0278(5) 0.4930(3) 0.0633(19) Uani 0.324(4) 1 d D U P D -1
C83 C -0.5368(3) 0.0291(6) 0.5502(4) 0.066(2) Uani 0.324(4) 1 d D U P D -1
H83 H -0.561423 0.080242 0.565297 0.079 Uiso 0.324(4) 1 calc R U P D -1
C84 C -0.5323(3) -0.0390(5) 0.5822(3) 0.0645(19) Uani 0.324(4) 1 d D U P D -1
H84 H -0.553842 -0.034223 0.619067 0.077 Uiso 0.324(4) 1 calc R U P D -1
C85 C -0.4911(3) -0.1878(5) 0.5943(3) 0.0629(19) Uani 0.324(4) 1 d D U P D -1
C86 C -0.4549(4) -0.2670(6) 0.5744(4) 0.072(2) Uani 0.324(4) 1 d D U P D -1
C87 C -0.5225(3) -0.1838(6) 0.6500(4) 0.066(2) Uani 0.324(4) 1 d D U P D -1
C88 C -0.5109(3) 0.0977(6) 0.4617(4) 0.068(2) Uani 0.324(4) 1 d D U P D -1
C89 C -0.4809(4) 0.0980(7) 0.4061(4) 0.075(2) Uani 0.324(4) 1 d D U P D -1
C90 C -0.5469(4) 0.1770(6) 0.4812(4) 0.074(2) Uani 0.324(4) 1 d D U P D -1
O5A O 0.2332(5) 0.6383(8) 0.6698(5) 0.0869(16) Uani 0.637(5) 1 d D U P A 2
O6A O -0.1389(4) 0.1726(4) 0.4030(2) 0.0867(14) Uani 0.637(5) 1 d D U P A 2
O7A O -0.3063(4) 0.4030(3) 0.5383(2) 0.0852(12) Uani 0.637(5) 1 d D U P A 2
O8A O -0.2362(5) -0.0606(4) 0.6352(3) 0.1070(19) Uani 0.637(5) 1 d D U P A 2
C40A C 0.1815(4) 0.4979(10) 0.5869(6) 0.0715(15) Uani 0.637(5) 1 d D U P A 2
C41A C 0.1509(4) 0.5589(7) 0.6252(4) 0.0738(15) Uani 0.637(5) 1 d D U P A 2
C42A C 0.0414(4) 0.5451(5) 0.6174(3) 0.0723(14) Uani 0.637(5) 1 d D U P A 2
H42A H 0.021592 0.591129 0.642720 0.087 Uiso 0.637(5) 1 calc R U P A 2
C43A C -0.0344(4) 0.4643(5) 0.5727(3) 0.0695(15) Uani 0.637(5) 1 d D U P A 2
H43A H -0.107440 0.454843 0.567948 0.083 Uiso 0.637(5) 1 calc R U P A 2
C44A C -0.0103(4) 0.3955(5) 0.5339(3) 0.0662(12) Uani 0.637(5) 1 d D U P A 2
C45A C 0.1008(4) 0.4145(8) 0.5393(5) 0.0719(15) Uani 0.637(5) 1 d D U P A 2
C46A C 0.1269(5) 0.3496(9) 0.4984(6) 0.0756(14) Uani 0.637(5) 1 d D U P A 2
H46A H 0.200159 0.360603 0.502114 0.091 Uiso 0.637(5) 1 calc R U P A 2
C47A C 0.0505(5) 0.2706(7) 0.4530(4) 0.0794(15) Uani 0.637(5) 1 d D U P A 2
H47A H 0.071159 0.228660 0.425380 0.095 Uiso 0.637(5) 1 calc R U P A 2
C48A C -0.0588(5) 0.2510(5) 0.4470(3) 0.0752(14) Uani 0.637(5) 1 d D U P A 2
C49A C -0.0910(4) 0.3089(4) 0.4870(3) 0.0695(14) Uani 0.637(5) 1 d D U P A 2
C50A C -0.2102(4) 0.2863(4) 0.4823(2) 0.0731(13) Uani 0.637(5) 1 d D U P A 2
H50C H -0.224338 0.345281 0.472029 0.088 Uiso 0.637(5) 1 calc R U P A 2
H50D H -0.252907 0.225583 0.447770 0.088 Uiso 0.637(5) 1 calc R U P A 2
C51A C -0.2518(4) 0.2665(4) 0.5374(2) 0.0725(13) Uani 0.637(5) 1 d D U P A 2
C52A C -0.2961(5) 0.3299(4) 0.5645(3) 0.0772(14) Uani 0.637(5) 1 d D U P A 2
C53A C -0.3354(4) 0.3123(4) 0.6162(3) 0.0827(14) Uani 0.637(5) 1 d D U P A 2
H53A H -0.368472 0.354159 0.633587 0.099 Uiso 0.637(5) 1 calc R U P A 2
C54A C -0.3257(5) 0.2355(5) 0.6407(3) 0.0843(16) Uani 0.637(5) 1 d D U P A 2
H54A H -0.348981 0.227761 0.676564 0.101 Uiso 0.637(5) 1 calc R U P A 2
C55A C -0.2826(5) 0.1668(5) 0.6155(3) 0.0827(15) Uani 0.637(5) 1 d D U P A 2
C56A C -0.2452(5) 0.1822(4) 0.5611(3) 0.0761(15) Uani 0.637(5) 1 d D U P A 2
C57A C -0.2070(5) 0.1129(4) 0.5335(3) 0.0873(17) Uani 0.637(5) 1 d D U P A 2
H57A H -0.183496 0.121132 0.497770 0.105 Uiso 0.637(5) 1 calc R U P A 2
C58A C -0.2028(6) 0.0323(5) 0.5575(3) 0.0964(17) Uani 0.637(5) 1 d D U P A 2
H58A H -0.175992 -0.014111 0.538345 0.116 Uiso 0.637(5) 1 calc R U P A 2
C59A C -0.2384(5) 0.0188(5) 0.6106(4) 0.0927(17) Uani 0.637(5) 1 d D U P A 2
C60A C -0.2738(5) 0.0854(5) 0.6403(3) 0.0869(18) Uani 0.637(5) 1 d D U P A 2
C61A C 0.2051(8) 0.7008(9) 0.7122(5) 0.101(3) Uani 0.637(5) 1 d D U P A 2
H61D H 0.176635 0.743855 0.692082 0.151 Uiso 0.637(5) 1 calc R U P A 2
H61E H 0.268645 0.744631 0.745208 0.151 Uiso 0.637(5) 1 calc R U P A 2
H61F H 0.150353 0.657228 0.728863 0.151 Uiso 0.637(5) 1 calc R U P A 2
C62A C -0.1064(6) 0.1073(6) 0.3634(4) 0.104(2) Uani 0.637(5) 1 d D U P A 2
H62D H -0.055759 0.148907 0.343777 0.156 Uiso 0.637(5) 1 calc R U P A 2
H62E H -0.169419 0.056424 0.332285 0.156 Uiso 0.637(5) 1 calc R U P A 2
H62F H -0.071794 0.071835 0.386974 0.156 Uiso 0.637(5) 1 calc R U P A 2
C63A C -0.3388(9) 0.4791(6) 0.5709(4) 0.103(2) Uani 0.637(5) 1 d D U P A 2
H63D H -0.409392 0.444346 0.577823 0.154 Uiso 0.637(5) 1 calc R U P A 2
H63E H -0.342523 0.528087 0.546805 0.154 Uiso 0.637(5) 1 calc R U P A 2
H63F H -0.286299 0.515941 0.610071 0.154 Uiso 0.637(5) 1 calc R U P A 2
C64A C -0.1895(7) -0.1271(6) 0.6042(5) 0.126(3) Uani 0.637(5) 1 d D U P A 2
H64D H -0.222605 -0.147937 0.560466 0.189 Uiso 0.637(5) 1 calc R U P A 2
H64E H -0.202965 -0.188321 0.619971 0.189 Uiso 0.637(5) 1 calc R U P A 2
H64F H -0.112077 -0.089098 0.611714 0.189 Uiso 0.637(5) 1 calc R U P A 2
C65A C -0.3060(4) 0.0763(5) 0.7006(3) 0.0927(17) Uani 0.637(5) 1 d D U P A 2
H65C H -0.371312 0.090817 0.699743 0.111 Uiso 0.637(5) 1 calc R U P A 2
H65D H -0.323580 0.004788 0.704104 0.111 Uiso 0.637(5) 1 calc R U P A 2
C66A C -0.2199(5) 0.1479(6) 0.7553(3) 0.0919(17) Uani 0.637(5) 1 d D U P A 2
C67A C -0.2372(5) 0.2186(7) 0.7930(4) 0.104(2) Uani 0.637(5) 1 d D U P A 2
H67A H -0.303519 0.225846 0.782582 0.125 Uiso 0.637(5) 1 calc R U P A 2
C68A C -0.1619(6) 0.2831(8) 0.8475(4) 0.104(2) Uani 0.637(5) 1 d D U P A 2
H68A H -0.178333 0.333387 0.871742 0.125 Uiso 0.637(5) 1 calc R U P A 2
C69A C -0.0631(4) 0.2750(7) 0.8671(3) 0.0839(17) Uani 0.637(5) 1 d D U P A 2
C70A C -0.0469(5) 0.2040(5) 0.8272(3) 0.0893(18) Uani 0.637(5) 1 d D U P A 2
H70A H 0.018753 0.195261 0.836884 0.107 Uiso 0.637(5) 1 calc R U P A 2
C71A C -0.1218(5) 0.1431(6) 0.7724(4) 0.0963(18) Uani 0.637(5) 1 d D U P A 2
H71A H -0.103850 0.096648 0.746110 0.116 Uiso 0.637(5) 1 calc R U P A 2
C72A C 0.0205(4) 0.3414(9) 0.9234(3) 0.0857(15) Uani 0.637(5) 1 d D U P A 2
C73A C 0.0014(4) 0.3435(6) 0.9822(3) 0.0984(15) Uani 0.637(5) 1 d D U P A 2
H73A H -0.069731 0.308825 0.984978 0.118 Uiso 0.637(5) 1 calc R U P A 2
C74A C 0.0804(4) 0.3930(5) 1.0348(3) 0.0979(15) Uani 0.637(5) 1 d D U P A 2
H74A H 0.063483 0.388571 1.072628 0.118 Uiso 0.637(5) 1 calc R U P A 2
C75A C 0.1855(5) 0.4499(12) 1.0339(3) 0.093(2) Uani 0.637(5) 1 d D U P A 2
C76A C 0.2057(5) 0.4220(6) 0.9798(3) 0.114(2) Uani 0.637(5) 1 d D U P A 2
H76A H 0.278389 0.438767 0.978608 0.137 Uiso 0.637(5) 1 calc R U P A 2
C77A C 0.1274(5) 0.3706(6) 0.9260(3) 0.108(2) Uani 0.637(5) 1 d D U P A 2
H77A H 0.148513 0.355167 0.889705 0.129 Uiso 0.637(5) 1 calc R U P A 2

loop_
_atom_site_aniso_label
_atom_site_aniso_U_11
_atom_site_aniso_U_22
_atom_site_aniso_U_33
_atom_site_aniso_U_23
_atom_site_aniso_U_13
_atom_site_aniso_U_12
O1 0.150(3) 0.0801(15) 0.0985(17) 0.0109(13) 0.0244(17) 0.0495(17)
O2 0.0723(14) 0.1174(19) 0.1194(19) 0.0563(16) 0.0188(13) 0.0274(13)
O3 0.0875(14) 0.0654(11) 0.1233(16) 0.0506(11) 0.0426(12) 0.0420(11)
O4 0.155(2) 0.0516(11) 0.1044(16) 0.0241(11) 0.0103(15) 0.0512(14)
C1 0.119(3) 0.0593(15) 0.089(2) 0.0364(15) 0.0385(19) 0.0578(18)
C2 0.118(3) 0.0539(15) 0.089(2) 0.0204(15) 0.0261(19) 0.0462(18)
C3 0.093(2) 0.0553(15) 0.100(2) 0.0184(15) 0.0220(18) 0.0328(15)
C4 0.0836(19) 0.0543(14) 0.097(2) 0.0315(14) 0.0319(16) 0.0409(14)
C5 0.0842(18) 0.0565(14) 0.0902(18) 0.0421(13) 0.0306(15) 0.0472(14)
C6 0.098(2) 0.0617(15) 0.100(2) 0.0487(16) 0.0372(18) 0.0515(16)
C7 0.100(2) 0.097(2) 0.109(3) 0.067(2) 0.049(2) 0.059(2)
C8 0.082(2) 0.116(3) 0.122(3) 0.074(2) 0.040(2) 0.045(2)
C9 0.0691(18) 0.0846(19) 0.095(2) 0.0483(17) 0.0191(16) 0.0335(16)
C10 0.0736(17) 0.0620(15) 0.0901(19) 0.0442(14) 0.0241(14) 0.0385(13)
C11 0.0761(17) 0.0614(14) 0.0887(18) 0.0407(13) 0.0221(14) 0.0383(13)
C12 0.0711(16) 0.0605(14) 0.0753(16) 0.0295(12) 0.0155(13) 0.0370(13)
C13 0.0785(18) 0.0593(15) 0.0906(19) 0.0301(13) 0.0246(15) 0.0370(14)
C14 0.0748(18) 0.0712(18) 0.114(2) 0.0308(16) 0.0295(17) 0.0384(15)
C15 0.079(2) 0.0718(18) 0.118(3) 0.0193(17) 0.0126(18) 0.0459(17)
C16 0.090(2) 0.0599(15) 0.0771(17) 0.0149(13) 0.0072(15) 0.0439(15)
C17 0.0766(17) 0.0568(14) 0.0699(15) 0.0202(12) 0.0071(13) 0.0334(13)
C18 0.088(2) 0.0569(14) 0.0773(17) 0.0246(13) 0.0103(14) 0.0329(14)
C19 0.101(2) 0.0507(14) 0.0775(17) 0.0198(12) 0.0112(16) 0.0252(15)
C20 0.131(3) 0.0464(14) 0.0760(18) 0.0144(12) 0.0034(18) 0.0458(17)
C21 0.108(2) 0.0594(16) 0.0861(19) 0.0140(14) 0.0067(17) 0.0492(18)
C22 0.121(4) 0.111(3) 0.132(4) -0.018(3) 0.014(3) 0.024(3)
C25 0.170(4) 0.0545(17) 0.096(2) 0.0326(16) 0.011(2) 0.044(2)
C26 0.136(3) 0.0748(19) 0.098(2) 0.0387(16) 0.046(2) 0.069(2)
C27 0.112(2) 0.0721(17) 0.087(2) 0.0354(15) 0.0421(18) 0.0583(18)
C28 0.118(3) 0.0673(17) 0.094(2) 0.0296(16) 0.051(2) 0.0501(18)
C29 0.106(2) 0.0767(19) 0.0804(18) 0.0280(15) 0.0339(17) 0.0464(18)
C30 0.096(2) 0.0705(17) 0.0764(18) 0.0312(14) 0.0339(16) 0.0472(16)
C31 0.115(3) 0.0666(17) 0.088(2) 0.0322(15) 0.0269(18) 0.0513(18)
C32 0.124(3) 0.0667(17) 0.0835(19) 0.0311(14) 0.0235(18) 0.0562(18)
C33 0.090(2) 0.0674(16) 0.0769(17) 0.0237(13) 0.0248(15) 0.0430(15)
C34 0.093(2) 0.0704(17) 0.0831(19) 0.0265(14) 0.0289(16) 0.0427(16)
C35 0.092(2) 0.0702(17) 0.0709(16) 0.0284(13) 0.0245(15) 0.0346(15)
C36 0.0711(17) 0.0633(15) 0.0796(17) 0.0272(13) 0.0142(13) 0.0270(13)
C37 0.117(3) 0.085(2) 0.086(2) 0.0377(16) 0.0387(18) 0.065(2)
C38 0.126(3) 0.0814(19) 0.0768(18) 0.0344(15) 0.0347(18) 0.064(2)
C39 0.0739(17) 0.0638(15) 0.0832(17) 0.0301(13) 0.0075(14) 0.0230(13)
C78 0.123(3) 0.0710(18) 0.127(3) 0.0277(18) 0.017(2) 0.0648(19)
O5 0.075(4) 0.068(4) 0.095(5) 0.017(3) 0.003(4) 0.030(4)
O6 0.089(4) 0.082(4) 0.072(4) 0.017(3) -0.001(3) 0.017(3)
O7 0.102(4) 0.086(5) 0.114(5) 0.039(4) 0.015(4) 0.043(4)
O8 0.079(3) 0.066(4) 0.122(4) 0.030(3) 0.015(3) 0.017(3)
C40 0.075(4) 0.059(4) 0.079(4) 0.025(3) 0.001(3) 0.022(3)
C41 0.073(3) 0.055(4) 0.081(4) 0.024(3) -0.005(3) 0.023(3)
C42 0.076(4) 0.056(4) 0.080(5) 0.024(3) 0.002(3) 0.018(3)
C43 0.070(4) 0.056(5) 0.077(5) 0.022(4) 0.003(3) 0.024(3)
C44 0.075(3) 0.057(4) 0.076(4) 0.022(3) -0.001(3) 0.022(3)
C45 0.076(3) 0.055(4) 0.074(4) 0.031(3) 0.003(3) 0.023(3)
C46 0.077(4) 0.063(4) 0.083(5) 0.029(3) 0.004(4) 0.024(4)
C47 0.086(4) 0.063(4) 0.078(4) 0.023(3) 0.006(4) 0.025(4)
C48 0.079(4) 0.066(4) 0.071(4) 0.018(3) -0.001(3) 0.022(3)
C49 0.076(3) 0.061(4) 0.070(4) 0.028(3) -0.002(3) 0.020(3)
C50 0.075(3) 0.070(4) 0.084(4) 0.023(3) -0.008(3) 0.022(3)
C51 0.069(3) 0.067(3) 0.089(3) 0.028(3) 0.000(3) 0.025(3)
C52 0.078(3) 0.080(4) 0.104(4) 0.035(3) 0.010(4) 0.035(3)
C53 0.069(3) 0.087(4) 0.105(4) 0.031(4) 0.007(4) 0.024(4)
C54 0.063(4) 0.088(5) 0.105(5) 0.031(4) 0.006(4) 0.023(4)
C55 0.051(3) 0.072(4) 0.099(4) 0.033(3) 0.003(3) 0.025(3)
C56 0.054(3) 0.073(4) 0.098(4) 0.030(3) -0.002(3) 0.021(3)
C57 0.053(4) 0.068(4) 0.108(4) 0.028(4) -0.002(4) 0.012(4)
C58 0.059(3) 0.074(4) 0.118(4) 0.025(4) 0.000(3) 0.014(3)
C59 0.055(3) 0.069(4) 0.124(4) 0.040(3) 0.003(3) 0.018(3)
C60 0.047(3) 0.084(4) 0.116(4) 0.045(3) 0.008(3) 0.020(3)
C61 0.089(8) 0.071(7) 0.103(8) 0.015(5) 0.012(7) 0.042(6)
C62 0.093(7) 0.084(7) 0.095(8) 0.014(7) 0.005(6) 0.028(6)
C63 0.129(8) 0.083(8) 0.130(9) 0.023(7) 0.035(7) 0.057(7)
C64 0.080(6) 0.063(7) 0.135(7) 0.005(6) 0.036(6) 0.024(5)
C65 0.048(3) 0.102(4) 0.134(4) 0.064(4) 0.030(3) 0.028(3)
C66 0.044(3) 0.101(4) 0.135(4) 0.074(4) 0.030(3) 0.028(3)
C67 0.050(3) 0.111(4) 0.125(5) 0.077(4) 0.033(3) 0.042(3)
C68 0.061(3) 0.109(4) 0.131(5) 0.077(4) 0.022(4) 0.047(3)
C69 0.060(3) 0.094(4) 0.136(4) 0.076(3) 0.035(3) 0.036(3)
C70 0.054(3) 0.101(5) 0.131(4) 0.092(4) 0.029(3) 0.025(3)
C71 0.055(3) 0.104(5) 0.142(4) 0.074(4) 0.024(3) 0.032(3)
C72 0.061(3) 0.094(4) 0.134(4) 0.073(3) 0.032(3) 0.038(3)
C73 0.085(4) 0.087(4) 0.151(4) 0.043(4) 0.038(3) 0.064(3)
C74 0.094(4) 0.084(4) 0.154(4) 0.032(4) 0.034(3) 0.076(3)
C75 0.088(3) 0.073(3) 0.124(4) 0.042(3) 0.028(3) 0.068(3)
C76 0.079(4) 0.069(4) 0.118(4) 0.066(3) 0.033(3) 0.031(3)
C77 0.066(4) 0.078(4) 0.123(4) 0.075(3) 0.033(3) 0.023(3)
C23 0.064(6) 0.106(9) 0.137(8) 0.042(8) 0.016(6) 0.016(6)
C24 0.088(3) 0.089(3) 0.167(6) 0.071(4) 0.064(4) 0.043(3)
C23A 0.083(5) 0.117(7) 0.152(6) 0.067(5) 0.021(4) 0.020(4)
C24A 0.117(12) 0.080(10) 0.138(12) 0.073(9) 0.043(10) 0.042(9)
N1A 0.101(9) 0.088(9) 0.090(9) 0.028(8) 0.005(8) 0.042(8)
N2A 0.045(5) 0.048(6) 0.077(6) 0.021(5) 0.047(5) 0.010(4)
N3A 0.128(10) 0.046(8) 0.125(10) -0.001(8) 0.081(8) -0.015(8)
N4A 0.099(9) 0.072(9) 0.091(10) 0.021(8) 0.033(8) 0.031(8)
C79A 0.060(3) 0.064(4) 0.066(4) 0.002(4) -0.002(3) 0.029(3)
C80A 0.064(4) 0.066(5) 0.066(5) 0.005(5) -0.002(4) 0.033(4)
C81A 0.068(4) 0.066(5) 0.069(5) 0.009(4) 0.002(4) 0.033(4)
C82A 0.064(4) 0.059(4) 0.072(4) 0.006(4) 0.009(4) 0.022(4)
C83A 0.059(4) 0.061(5) 0.068(5) 0.008(4) 0.002(4) 0.034(4)
C84A 0.065(4) 0.060(5) 0.066(5) 0.005(4) -0.004(4) 0.029(4)
C85A 0.051(4) 0.057(4) 0.063(4) 0.004(4) -0.005(3) 0.020(3)
C86A 0.064(4) 0.062(5) 0.070(5) 0.006(4) 0.002(4) 0.021(4)
C87A 0.054(4) 0.052(5) 0.069(5) -0.001(4) 0.002(4) 0.006(4)
C88A 0.073(5) 0.059(5) 0.077(5) 0.005(5) 0.020(4) 0.009(4)
C89A 0.097(7) 0.056(7) 0.091(7) 0.007(7) 0.038(6) -0.012(6)
C90A 0.076(6) 0.063(6) 0.079(7) 0.007(6) 0.019(6) 0.011(6)
N1 0.100(6) 0.070(5) 0.093(7) 0.019(5) 0.010(5) 0.037(4)
N2 0.105(6) 0.068(5) 0.080(5) 0.023(4) 0.032(4) 0.034(4)
N3 0.103(7) 0.092(6) 0.107(6) 0.016(6) 0.047(6) -0.014(6)
N4 0.103(6) 0.073(5) 0.091(5) 0.024(4) 0.032(4) 0.047(5)
C79 0.056(3) 0.054(4) 0.058(4) 0.003(3) 0.001(3) 0.017(3)
C80 0.058(3) 0.056(4) 0.069(4) 0.009(3) 0.005(3) 0.025(3)
C81 0.059(3) 0.065(4) 0.066(4) 0.008(3) -0.004(3) 0.032(3)
C82 0.058(3) 0.058(4) 0.064(4) 0.004(3) 0.001(3) 0.024(3)
C83 0.070(4) 0.058(4) 0.064(4) 0.003(3) 0.000(3) 0.033(3)
C84 0.066(3) 0.061(4) 0.065(4) 0.012(3) 0.004(3) 0.030(3)
C85 0.056(3) 0.057(3) 0.063(4) 0.007(3) 0.002(3) 0.017(3)
C86 0.066(4) 0.062(4) 0.071(5) 0.008(4) -0.006(4) 0.023(4)
C87 0.063(4) 0.058(4) 0.068(4) 0.020(4) 0.010(4) 0.016(3)
C88 0.065(3) 0.058(4) 0.070(4) 0.005(3) 0.004(3) 0.025(3)
C89 0.077(4) 0.058(4) 0.076(4) 0.009(4) 0.032(4) 0.009(3)
C90 0.076(4) 0.055(4) 0.078(4) 0.014(3) 0.012(3) 0.016(3)
O5A 0.079(3) 0.066(3) 0.094(4) 0.008(2) -0.010(2) 0.025(3)
O6A 0.093(3) 0.077(3) 0.071(3) -0.010(2) -0.008(2) 0.039(2)
O7A 0.098(2) 0.067(2) 0.091(3) 0.0148(19) 0.009(2) 0.042(2)
O8A 0.080(3) 0.065(3) 0.165(4) 0.043(3) 0.002(3) 0.023(2)
C40A 0.075(3) 0.059(3) 0.078(4) 0.026(2) 0.003(2) 0.025(2)
C41A 0.072(3) 0.058(3) 0.081(3) 0.023(2) -0.005(2) 0.021(2)
C42A 0.080(3) 0.050(3) 0.076(4) 0.014(2) -0.001(2) 0.023(2)
C43A 0.077(3) 0.047(3) 0.070(3) 0.017(2) -0.003(2) 0.016(2)
C44A 0.075(2) 0.051(3) 0.068(3) 0.0206(19) 0.0010(19) 0.0244(18)
C45A 0.075(2) 0.056(3) 0.078(4) 0.028(2) -0.001(2) 0.022(2)
C46A 0.080(3) 0.060(3) 0.081(3) 0.020(2) 0.005(2) 0.027(2)
C47A 0.086(3) 0.066(3) 0.082(3) 0.018(2) 0.004(3) 0.033(2)
C48A 0.085(3) 0.062(2) 0.071(3) 0.013(2) -0.001(2) 0.032(2)
C49A 0.074(2) 0.055(3) 0.072(3) 0.019(2) -0.003(2) 0.0259(19)
C50A 0.075(2) 0.059(2) 0.072(3) 0.007(2) -0.010(2) 0.028(2)
C51A 0.066(2) 0.053(2) 0.082(3) 0.011(2) -0.011(2) 0.021(2)
C52A 0.080(3) 0.057(2) 0.087(3) 0.016(2) 0.002(2) 0.028(2)
C53A 0.068(2) 0.064(3) 0.102(3) 0.022(2) 0.002(2) 0.018(2)
C54A 0.067(3) 0.069(3) 0.103(3) 0.024(3) 0.000(3) 0.020(2)
C55A 0.055(2) 0.062(2) 0.114(3) 0.029(2) -0.008(2) 0.013(2)
C56A 0.056(2) 0.055(3) 0.101(3) 0.021(2) -0.010(2) 0.016(2)
C57A 0.057(2) 0.059(3) 0.124(4) 0.022(3) -0.013(3) 0.015(2)
C58A 0.062(3) 0.065(3) 0.141(4) 0.027(3) -0.012(3) 0.018(2)
C59A 0.058(2) 0.065(3) 0.139(4) 0.043(3) -0.007(3) 0.012(2)
C60A 0.053(3) 0.071(3) 0.126(3) 0.041(3) -0.005(3) 0.016(2)
C61A 0.095(6) 0.077(5) 0.102(5) 0.002(3) -0.008(4) 0.024(4)
C62A 0.106(5) 0.079(3) 0.098(5) -0.020(3) -0.006(4) 0.039(4)
C63A 0.154(6) 0.060(4) 0.115(5) 0.019(3) 0.045(4) 0.062(4)
C64A 0.090(4) 0.077(5) 0.205(9) 0.043(5) 0.006(6) 0.037(4)
C65A 0.045(2) 0.087(3) 0.150(4) 0.061(3) 0.012(2) 0.022(2)
C66A 0.047(2) 0.098(3) 0.143(4) 0.075(3) 0.025(3) 0.022(2)
C67A 0.055(2) 0.115(4) 0.155(4) 0.075(4) 0.020(3) 0.033(3)
C68A 0.070(3) 0.112(3) 0.149(4) 0.068(4) 0.024(3) 0.043(3)
C69A 0.053(2) 0.091(3) 0.136(3) 0.080(2) 0.032(2) 0.034(2)
C70A 0.055(2) 0.103(4) 0.133(3) 0.080(3) 0.024(2) 0.035(2)
C71A 0.051(2) 0.105(4) 0.148(3) 0.075(3) 0.010(2) 0.036(2)
C72A 0.057(2) 0.093(3) 0.137(3) 0.076(2) 0.029(2) 0.041(2)
C73A 0.071(3) 0.114(3) 0.149(4) 0.062(3) 0.041(2) 0.063(3)
C74A 0.094(3) 0.106(3) 0.136(3) 0.048(3) 0.037(3) 0.078(3)
C75A 0.099(3) 0.075(3) 0.124(3) 0.041(3) 0.027(3) 0.050(3)
C76A 0.083(3) 0.118(4) 0.118(3) 0.067(3) 0.024(3) -0.005(3)
C77A 0.074(3) 0.127(4) 0.112(3) 0.069(3) 0.035(2) 0.004(3)

loop_
_atom_type_symbol
_atom_type_description
_atom_type_scat_dispersion_real
_atom_type_scat_dispersion_imag
_atom_type_scat_source
C C 0.0181 0.0091 'International Tables Vol C Tables 4.2.6.8 and 6.1.1.4'
H H 0.0000 0.0000 'International Tables Vol C Tables 4.2.6.8 and 6.1.1.4'
N N 0.0311 0.0180 'International Tables Vol C Tables 4.2.6.8 and 6.1.1.4'
O O 0.0492 0.0322 'International Tables Vol C Tables 4.2.6.8 and 6.1.1.4'

loop_
_geom_angle_atom_site_label_1
_geom_angle_atom_site_label_2
_geom_angle_atom_site_label_3
_geom_angle
_geom_angle_site_symmetry_1
_geom_angle_site_symmetry_3
_geom_angle_publ_flag
C2 O1 C22 117.2(3) . . ?
C9 O2 C23 117.9(7) . . ?
C9 O2 C23A 115.0(5) . . ?
C13 O3 C24 118.6(3) . . ?
C13 O3 C24A 114.3(11) . . ?
C20 O4 C25 117.3(3) . . ?
C2 C1 C6 118.1(3) . . ?
C2 C1 C26 118.8(3) . . ?
C6 C1 C26 123.1(3) . . ?
O1 C2 C1 116.5(3) . . ?
O1 C2 C3 122.2(4) . . ?
C1 C2 C3 121.3(3) . . ?
C2 C3 H3 120.0 . . ?
C4 C3 C2 119.9(3) . . ?
C4 C3 H3 120.0 . . ?
C3 C4 H4 118.8 . . ?
C3 C4 C5 122.4(3) . . ?
C5 C4 H4 118.8 . . ?
C4 C5 C6 116.5(3) . . ?
C4 C5 C10 122.2(3) . . ?
C10 C5 C6 121.3(3) . . ?
C1 C6 C5 121.5(3) . . ?
C7 C6 C1 122.3(3) . . ?
C7 C6 C5 116.2(3) . . ?
C6 C7 H7 118.7 . . ?
C8 C7 C6 122.5(3) . . ?
C8 C7 H7 118.7 . . ?
C7 C8 H8 119.7 . . ?
C7 C8 C9 120.6(3) . . ?
C9 C8 H8 119.7 . . ?
O2 C9 C8 122.1(3) . . ?
O2 C9 C10 116.7(3) . . ?
C10 C9 C8 121.2(3) . . ?
C5 C10 C11 122.0(3) . . ?
C9 C10 C5 118.1(3) . . ?
C9 C10 C11 119.8(3) . . ?
C10 C11 H11A 108.1 . . ?
C10 C11 H11B 108.1 . . ?
C10 C11 C12 116.8(2) . . ?
H11A C11 H11B 107.3 . . ?
C12 C11 H11A 108.1 . . ?
C12 C11 H11B 108.1 . . ?
C13 C12 C11 121.2(2) . . ?
C13 C12 C17 118.0(2) . . ?
C17 C12 C11 120.8(2) . . ?
O3 C13 C14 122.0(3) . . ?
C12 C13 O3 116.6(2) . . ?
C12 C13 C14 121.5(3) . . ?
C13 C14 H14 119.6 . . ?
C15 C14 C13 120.9(3) . . ?
C15 C14 H14 119.6 . . ?
C14 C15 H15 119.5 . . ?
C14 C15 C16 121.0(3) . . ?
C16 C15 H15 119.5 . . ?
C15 C16 C17 117.8(3) . . ?
C15 C16 C21 122.1(3) . . ?
C17 C16 C21 120.1(3) . . ?
C16 C17 C12 120.6(3) . . ?
C18 C17 C12 121.6(2) . . ?
C18 C17 C16 117.7(2) . . ?
C17 C18 H18 119.4 . . ?
C19 C18 C17 121.2(3) . . ?
C19 C18 H18 119.4 . . ?
C18 C19 H19 119.6 . . ?
C18 C19 C20 120.9(3) . . ?
C20 C19 H19 119.6 . . ?
O4 C20 C19 122.5(4) . . ?
O4 C20 C21 117.0(3) . . ?
C21 C20 C19 120.4(3) . . ?
C16 C21 C78 120.1(3) . . ?
C20 C21 C16 119.1(3) . . ?
C20 C21 C78 120.9(3) . . ?
O1 C22 H22A 109.5 . . ?
O1 C22 H22B 109.5 . . ?
O1 C22 H22C 109.5 . . ?
H22A C22 H22B 109.5 . . ?
H22A C22 H22C 109.5 . . ?
H22B C22 H22C 109.5 . . ?
O4 C25 H25A 109.5 . . ?
O4 C25 H25B 109.5 . . ?
O4 C25 H25C 109.5 . . ?
H25A C25 H25B 109.5 . . ?
H25A C25 H25C 109.5 . . ?
H25B C25 H25C 109.5 . . ?
C1 C26 H26A 109.0 . . ?
C1 C26 H26B 109.0 . . ?
C1 C26 C27 113.1(2) . . ?
H26A C26 H26B 107.8 . . ?
C27 C26 H26A 109.0 . . ?
C27 C26 H26B 109.0 . . ?
C28 C27 C26 122.7(3) . . ?
C28 C27 C32 116.5(3) . . ?
C32 C27 C26 120.8(3) . . ?
C27 C28 H28 119.0 . . ?
C27 C28 C29 122.0(3) . . ?
C29 C28 H28 119.0 . . ?
C28 C29 H29 119.7 . . ?
C30 C29 C28 120.7(3) . . ?
C30 C29 H29 119.7 . . ?
C29 C30 C33 121.9(3) . . ?
C31 C30 C29 117.8(3) . . ?
C31 C30 C33 120.2(3) . . ?
C30 C31 H31 119.5 . . ?
C30 C31 C32 121.1(3) . . ?
C32 C31 H31 119.5 . . ?
C27 C32 H32 119.1 . . ?
C31 C32 C27 121.7(3) . . ?
C31 C32 H32 119.1 . . ?
C34 C33 C30 122.0(2) . . ?
C34 C33 C38 117.6(3) . . ?
C38 C33 C30 120.4(3) . . ?
C33 C34 H34 119.4 . . ?
C33 C34 C35 121.3(3) . . ?
C35 C34 H34 119.4 . . ?
C34 C35 H35 119.2 . . ?
C36 C35 C34 121.6(3) . . ?
C36 C35 H35 119.2 . . ?
C35 C36 C37 117.7(3) . . ?
C35 C36 C39 122.4(3) . . ?
C37 C36 C39 119.9(3) . . ?
C36 C37 H37 119.9 . . ?
C36 C37 C38 120.3(3) . . ?
C38 C37 H37 119.9 . . ?
C33 C38 C37 121.5(3) . . ?
C33 C38 H38 119.2 . . ?
C37 C38 H38 119.2 . . ?
C36 C39 H39A 109.1 . . ?
C36 C39 H39B 109.1 . . ?
C36 C39 H39C 109.2 . . ?
C36 C39 H39D 109.2 . . ?
H39A C39 H39B 107.8 . . ?
H39C C39 H39D 107.9 . . ?
C40 C39 C36 112.6(15) . . ?
C40 C39 H39A 109.1 . . ?
C40 C39 H39B 109.1 . . ?
C40A C39 C36 112.0(8) . . ?
C40A C39 H39C 109.2 . . ?
C40A C39 H39D 109.2 . . ?
C21 C78 H78A 109.6 . . ?
C21 C78 H78B 109.6 . . ?
C21 C78 H78C 108.3 . . ?
C21 C78 H78D 108.3 . . ?
C21 C78 C75A 116.1(6) . . ?
H78A C78 H78B 108.2 . . ?
H78C C78 H78D 107.4 . . ?
C75 C78 C21 110.1(7) . . ?
C75 C78 H78A 109.6 . . ?
C75 C78 H78B 109.6 . . ?
C75A C78 H78C 108.3 . . ?
C75A C78 H78D 108.3 . . ?
C41 O5 C61 117.6(8) . . ?
C48 O6 C62 115.5(8) . . ?
C52 O7 C63 117.4(8) . . ?
C59 O8 C64 115.3(9) . . ?
C41 C40 C39 121.6(5) . . ?
C41 C40 C45 118.8(5) . . ?
C45 C40 C39 119.6(5) . . ?
O5 C41 C42 122.0(6) . . ?
C40 C41 O5 116.3(6) . . ?
C40 C41 C42 121.7(6) . . ?
C41 C42 H42 120.7 . . ?
C43 C42 C41 118.7(7) . . ?
C43 C42 H42 120.7 . . ?
C42 C43 H43 118.3 . . ?
C42 C43 C44 123.3(6) . . ?
C44 C43 H43 118.3 . . ?
C43 C44 C45 117.1(6) . . ?
C43 C44 C49 124.2(6) . . ?
C45 C44 C49 118.7(7) . . ?
C44 C45 C40 120.3(6) . . ?
C46 C45 C40 120.7(6) . . ?
C46 C45 C44 119.0(5) . . ?
C45 C46 H46 119.3 . . ?
C47 C46 C45 121.4(7) . . ?
C47 C46 H46 119.3 . . ?
C46 C47 H47 119.6 . . ?
C46 C47 C48 120.7(7) . . ?
C48 C47 H47 119.6 . . ?
O6 C48 C47 122.5(8) . . ?
O6 C48 C49 116.2(7) . . ?
C49 C48 C47 121.2(6) . . ?
C44 C49 C50 120.3(7) . . ?
C48 C49 C44 118.8(6) . . ?
C48 C49 C50 120.9(6) . . ?
C49 C50 H50A 107.6 . . ?
C49 C50 H50B 107.6 . . ?
H50A C50 H50B 107.1 . . ?
C51 C50 C49 118.7(6) . . ?
C51 C50 H50A 107.6 . . ?
C51 C50 H50B 107.6 . . ?
C52 C51 C50 119.5(6) . . ?
C52 C51 C56 120.4(7) . . ?
C56 C51 C50 120.0(7) . . ?
O7 C52 C51 116.4(7) . . ?
O7 C52 C53 122.8(8) . . ?
C51 C52 C53 120.5(6) . . ?
C52 C53 H53 120.3 . . ?
C54 C53 C52 119.4(8) . . ?
C54 C53 H53 120.3 . . ?
C53 C54 H54 118.3 . . ?
C53 C54 C55 123.4(8) . . ?
C55 C54 H54 118.3 . . ?
C54 C55 C56 117.1(6) . . ?
C54 C55 C60 124.1(7) . . ?
C60 C55 C56 118.8(8) . . ?
C51 C56 C55 118.7(8) . . ?
C57 C56 C51 122.9(7) . . ?
C57 C56 C55 118.4(6) . . ?
C56 C57 H57 119.3 . . ?
C56 C57 C58 121.3(8) . . ?
C58 C57 H57 119.3 . . ?
C57 C58 H58 120.1 . . ?
C57 C58 C59 119.8(9) . . ?
C59 C58 H58 120.1 . . ?
O8 C59 C58 122.8(9) . . ?
C60 C59 O8 116.2(8) . . ?
C60 C59 C58 120.8(7) . . ?
C55 C60 C65 117.4(8) . . ?
C59 C60 C55 120.6(8) . . ?
C59 C60 C65 121.8(7) . . ?
O5 C61 H61A 109.5 . . ?
O5 C61 H61B 109.5 . . ?
O5 C61 H61C 109.5 . . ?
H61A C61 H61B 109.5 . . ?
H61A C61 H61C 109.5 . . ?
H61B C61 H61C 109.5 . . ?
O6 C62 H62A 109.5 . . ?
O6 C62 H62B 109.5 . . ?
O6 C62 H62C 109.5 . . ?
H62A C62 H62B 109.5 . . ?
H62A C62 H62C 109.5 . . ?
H62B C62 H62C 109.5 . . ?
O7 C63 H63A 109.5 . . ?
O7 C63 H63B 109.5 . . ?
O7 C63 H63C 109.5 . . ?
H63A C63 H63B 109.5 . . ?
H63A C63 H63C 109.5 . . ?
H63B C63 H63C 109.5 . . ?
O8 C64 H64A 109.5 . . ?
O8 C64 H64B 109.5 . . ?
O8 C64 H64C 109.5 . . ?
H64A C64 H64B 109.5 . . ?
H64A C64 H64C 109.5 . . ?
H64B C64 H64C 109.5 . . ?
C60 C65 H65A 109.4 . . ?
C60 C65 H65B 109.4 . . ?
H65A C65 H65B 108.0 . . ?
C66 C65 C60 111.3(6) . . ?
C66 C65 H65A 109.4 . . ?
C66 C65 H65B 109.4 . . ?
C67 C66 C65 121.1(8) . . ?
C67 C66 C71 117.4(7) . . ?
C71 C66 C65 120.7(8) . . ?
C66 C67 H67 118.9 . . ?
C66 C67 C68 122.1(6) . . ?
C68 C67 H67 118.9 . . ?
C67 C68 H68 120.1 . . ?
C67 C68 C69 119.7(7) . . ?
C69 C68 H68 120.1 . . ?
C68 C69 C72 121.5(7) . . ?
C70 C69 C68 116.4(6) . . ?
C70 C69 C72 120.5(7) . . ?
C69 C70 H70 118.8 . . ?
C69 C70 C71 122.4(7) . . ?
C71 C70 H70 118.8 . . ?
C66 C71 C70 121.2(8) . . ?
C66 C71 H71 119.4 . . ?
C70 C71 H71 119.4 . . ?
C73 C72 C69 117.2(7) . . ?
C77 C72 C69 121.2(10) . . ?
C77 C72 C73 108.1(9) . . ?
C72 C73 H73 120.3 . . ?
C74 C73 C72 119.3(7) . . ?
C74 C73 H73 120.4 . . ?
C73 C74 H74 120.0 . . ?
C73 C74 C75 120.1(7) . . ?
C75 C74 H74 120.0 . . ?
C74 C75 C78 117.5(9) . . ?
C76 C75 C78 121.3(10) . . ?
C76 C75 C74 107.5(10) . . ?
C75 C76 H76 119.7 . . ?
C75 C76 C77 120.6(7) . . ?
C77 C76 H76 119.7 . . ?
C72 C77 C76 119.0(7) . . ?
C72 C77 H77 120.5 . . ?
C76 C77 H77 120.5 . . ?
O2 C23 H23A 109.5 . . ?
O2 C23 H23B 109.5 . . ?
O2 C23 H23C 109.5 . . ?
H23A C23 H23B 109.5 . . ?
H23A C23 H23C 109.5 . . ?
H23B C23 H23C 109.5 . . ?
O3 C24 H24A 109.5 . . ?
O3 C24 H24B 109.5 . . ?
O3 C24 H24C 109.5 . . ?
H24A C24 H24B 109.5 . . ?
H24A C24 H24C 109.5 . . ?
H24B C24 H24C 109.5 . . ?
O2 C23A H23D 109.5 . . ?
O2 C23A H23E 109.5 . . ?
O2 C23A H23F 109.5 . . ?
H23D C23A H23E 109.5 . . ?
H23D C23A H23F 109.5 . . ?
H23E C23A H23F 109.5 . . ?
O3 C24A H24D 109.5 . . ?
O3 C24A H24E 109.5 . . ?
O3 C24A H24F 109.5 . . ?
H24D C24A H24E 109.5 . . ?
H24D C24A H24F 109.5 . . ?
H24E C24A H24F 109.5 . . ?
C80A C79A C84A 115.0(9) . . ?
C85A C79A C80A 122.8(9) . . ?
C85A C79A C84A 122.3(10) . . ?
C79A C80A H80A 118.6 . . ?
C81A C80A C79A 122.9(10) . . ?
C81A C80A H80A 118.6 . . ?
C80A C81A H81A 118.8 . . ?
C80A C81A C82A 122.3(10) . . ?
C82A C81A H81A 118.8 . . ?
C83A C82A C81A 115.1(8) . . ?
C88A C82A C81A 122.9(11) . . ?
C88A C82A C83A 122.0(10) . . ?
C82A C83A H83A 118.9 . . ?
C84A C83A C82A 122.3(10) . . ?
C84A C83A H83A 118.9 . . ?
C79A C84A H84A 118.8 . . ?
C83A C84A C79A 122.5(10) . . ?
C83A C84A H84A 118.8 . . ?
C79A C85A C86A 123.5(10) . . ?
C79A C85A C87A 118.7(9) . . ?
C87A C85A C86A 117.8(9) . . ?
N1A C86A C85A 172.2(16) . . ?
N2A C87A C85A 175.1(18) . . ?
C82A C88A C89A 119.6(10) . . ?
C82A C88A C90A 124.8(11) . . ?
C90A C88A C89A 115.7(10) . . ?
N3A C89A C88A 164(2) . . ?
N4A C90A C88A 179(2) . . ?
C80 C79 C84 114.6(7) . . ?
C85 C79 C80 122.2(7) . . ?
C85 C79 C84 123.2(8) . . ?
C79 C80 H80 118.7 . . ?
C81 C80 C79 122.7(7) . . ?
C81 C80 H80 118.7 . . ?
C80 C81 H81 118.6 . . ?
C80 C81 C82 122.8(7) . . ?
C82 C81 H81 118.6 . . ?
C81 C82 C83 114.6(6) . . ?
C88 C82 C81 124.2(8) . . ?
C88 C82 C83 121.1(7) . . ?
C82 C83 H83 118.8 . . ?
C84 C83 C82 122.5(7) . . ?
C84 C83 H83 118.8 . . ?
C79 C84 H84 118.6 . . ?
C83 C84 C79 122.8(7) . . ?
C83 C84 H84 118.6 . . ?
C79 C85 C86 122.2(7) . . ?
C79 C85 C87 120.4(7) . . ?
C87 C85 C86 117.4(7) . . ?
N1 C86 C85 179.4(11) . . ?
N2 C87 C85 179.1(10) . . ?
C82 C88 C89 122.2(8) . . ?
C82 C88 C90 123.6(9) . . ?
C89 C88 C90 114.3(8) . . ?
N3 C89 C88 171.4(13) . . ?
N4 C90 C88 176.6(10) . . ?
C41A O5A C61A 117.9(5) . . ?
C48A O6A C62A 116.3(5) . . ?
C52A O7A C63A 118.1(5) . . ?
C59A O8A C64A 115.2(7) . . ?
C41A C40A C39 119.8(4) . . ?
C41A C40A C45A 119.1(4) . . ?
C45A C40A C39 121.1(4) . . ?
O5A C41A C42A 122.5(5) . . ?
C40A C41A O5A 115.9(4) . . ?
C40A C41A C42A 121.5(4) . . ?
C41A C42A H42A 120.7 . . ?
C43A C42A C41A 118.6(5) . . ?
C43A C42A H42A 120.7 . . ?
C42A C43A H43A 118.3 . . ?
C42A C43A C44A 123.3(5) . . ?
C44A C43A H43A 118.3 . . ?
C43A C44A C45A 117.6(4) . . ?
C43A C44A C49A 123.4(5) . . ?
C45A C44A C49A 119.0(5) . . ?
C44A C45A C40A 119.6(5) . . ?
C46A C45A C40A 121.9(4) . . ?
C46A C45A C44A 118.4(4) . . ?
C45A C46A H46A 119.0 . . ?
C47A C46A C45A 122.0(5) . . ?
C47A C46A H46A 119.0 . . ?
C46A C47A H47A 119.8 . . ?
C46A C47A C48A 120.4(6) . . ?
C48A C47A H47A 119.8 . . ?
O6A C48A C47A 123.0(5) . . ?
O6A C48A C49A 115.8(5) . . ?
C49A C48A C47A 121.1(4) . . ?
C44A C49A C50A 119.2(5) . . ?
C48A C49A C44A 119.0(5) . . ?
C48A C49A C50A 121.7(4) . . ?
C49A C50A H50C 107.9 . . ?
C49A C50A H50D 107.9 . . ?
H50C C50A H50D 107.2 . . ?
C51A C50A C49A 117.7(4) . . ?
C51A C50A H50C 107.9 . . ?
C51A C50A H50D 107.9 . . ?
C52A C51A C50A 119.6(4) . . ?
C52A C51A C56A 120.5(5) . . ?
C56A C51A C50A 119.9(5) . . ?
O7A C52A C51A 117.8(5) . . ?
O7A C52A C53A 121.8(6) . . ?
C51A C52A C53A 120.3(5) . . ?
C52A C53A H53A 120.0 . . ?
C54A C53A C52A 120.0(6) . . ?
C54A C53A H53A 120.0 . . ?
C53A C54A H54A 118.4 . . ?
C53A C54A C55A 123.3(6) . . ?
C55A C54A H54A 118.4 . . ?
C54A C55A C56A 117.0(5) . . ?
C54A C55A C60A 123.6(6) . . ?
C60A C55A C56A 119.3(7) . . ?
C51A C56A C55A 118.8(6) . . ?
C57A C56A C51A 122.7(6) . . ?
C57A C56A C55A 118.4(5) . . ?
C56A C57A H57A 119.5 . . ?
C58A C57A C56A 120.9(6) . . ?
C58A C57A H57A 119.5 . . ?
C57A C58A H58A 120.0 . . ?
C57A C58A C59A 120.0(7) . . ?
C59A C58A H58A 120.0 . . ?
O8A C59A C58A 121.5(7) . . ?
C60A C59A O8A 116.8(7) . . ?
C60A C59A C58A 121.6(5) . . ?
C55A C60A C65A 118.0(7) . . ?
C59A C60A C55A 119.5(6) . . ?
C59A C60A C65A 122.5(5) . . ?
O5A C61A H61D 109.5 . . ?
O5A C61A H61E 109.5 . . ?
O5A C61A H61F 109.5 . . ?
H61D C61A H61E 109.5 . . ?
H61D C61A H61F 109.5 . . ?
H61E C61A H61F 109.5 . . ?
O6A C62A H62D 109.5 . . ?
O6A C62A H62E 109.5 . . ?
O6A C62A H62F 109.5 . . ?
H62D C62A H62E 109.5 . . ?
H62D C62A H62F 109.5 . . ?
H62E C62A H62F 109.5 . . ?
O7A C63A H63D 109.5 . . ?
O7A C63A H63E 109.5 . . ?
O7A C63A H63F 109.5 . . ?
H63D C63A H63E 109.5 . . ?
H63D C63A H63F 109.5 . . ?
H63E C63A H63F 109.5 . . ?
O8A C64A H64D 109.5 . . ?
O8A C64A H64E 109.5 . . ?
O8A C64A H64F 109.5 . . ?
H64D C64A H64E 109.5 . . ?
H64D C64A H64F 109.5 . . ?
H64E C64A H64F 109.5 . . ?
C60A C65A H65C 109.0 . . ?
C60A C65A H65D 109.0 . . ?
H65C C65A H65D 107.8 . . ?
C66A C65A C60A 113.0(4) . . ?
C66A C65A H65C 109.0 . . ?
C66A C65A H65D 109.0 . . ?
C67A C66A C65A 120.8(6) . . ?
C67A C66A C71A 115.3(5) . . ?
C71A C66A C65A 123.8(7) . . ?
C66A C67A H67A 118.3 . . ?
C66A C67A C68A 123.3(6) . . ?
C68A C67A H67A 118.3 . . ?
C67A C68A H68A 119.1 . . ?
C69A C68A C67A 121.8(6) . . ?
C69A C68A H68A 119.1 . . ?
C68A C69A C72A 124.6(6) . . ?
C70A C69A C68A 113.5(5) . . ?
C70A C69A C72A 121.8(4) . . ?
C69A C70A H70A 118.3 . . ?
C69A C70A C71A 123.5(5) . . ?
C71A C70A H70A 118.3 . . ?
C66A C71A C70A 122.6(6) . . ?
C66A C71A H71A 118.7 . . ?
C70A C71A H71A 118.7 . . ?
C73A C72A C69A 122.1(5) . . ?
C77A C72A C69A 121.5(5) . . ?
C77A C72A C73A 111.4(5) . . ?
C72A C73A H73A 118.4 . . ?
C74A C73A C72A 123.2(5) . . ?
C74A C73A H73A 118.4 . . ?
C73A C74A H74A 119.4 . . ?
C73A C74A C75A 121.2(5) . . ?
C75A C74A H74A 119.4 . . ?
C74A C75A C78 123.0(6) . . ?
C76A C75A C78 119.6(5) . . ?
C76A C75A C74A 112.3(6) . . ?
C75A C76A H76A 117.9 . . ?
C75A C76A C77A 124.2(6) . . ?
C77A C76A H76A 117.9 . . ?
C72A C77A C76A 122.1(5) . . ?
C72A C77A H77A 118.9 . . ?
C76A C77A H77A 118.9 . . ?

loop_
_geom_bond_atom_site_label_1
_geom_bond_atom_site_label_2
_geom_bond_distance
_geom_bond_site_symmetry_2
_geom_bond_publ_flag
O1 C2 1.368(4) . ?
O1 C22 1.419(6) . ?
O2 C9 1.383(4) . ?
O2 C23 1.470(8) . ?
O2 C23A 1.466(7) . ?
O3 C13 1.383(3) . ?
O3 C24 1.409(5) . ?
O3 C24A 1.395(10) . ?
O4 C20 1.372(3) . ?
O4 C25 1.433(5) . ?
C1 C2 1.370(5) . ?
C1 C6 1.414(5) . ?
C1 C26 1.511(4) . ?
C2 C3 1.419(5) . ?
C3 H3 0.9500 . ?
C3 C4 1.356(5) . ?
C4 H4 0.9500 . ?
C4 C5 1.401(4) . ?
C5 C6 1.443(4) . ?
C5 C10 1.415(4) . ?
C6 C7 1.406(5) . ?
C7 H7 0.9500 . ?
C7 C8 1.352(5) . ?
C8 H8 0.9500 . ?
C8 C9 1.391(5) . ?
C9 C10 1.384(4) . ?
C10 C11 1.518(4) . ?
C11 H11A 0.9900 . ?
C11 H11B 0.9900 . ?
C11 C12 1.531(4) . ?
C12 C13 1.368(4) . ?
C12 C17 1.435(3) . ?
C13 C14 1.399(4) . ?
C14 H14 0.9500 . ?
C14 C15 1.362(4) . ?
C15 H15 0.9500 . ?
C15 C16 1.406(5) . ?
C16 C17 1.423(4) . ?
C16 C21 1.436(4) . ?
C17 C18 1.408(4) . ?
C18 H18 0.9500 . ?
C18 C19 1.368(4) . ?
C19 H19 0.9500 . ?
C19 C20 1.402(5) . ?
C20 C21 1.373(5) . ?
C21 C78 1.521(5) . ?
C22 H22A 0.9800 . ?
C22 H22B 0.9800 . ?
C22 H22C 0.9800 . ?
C25 H25A 0.9800 . ?
C25 H25B 0.9800 . ?
C25 H25C 0.9800 . ?
C26 H26A 0.9900 . ?
C26 H26B 0.9900 . ?
C26 C27 1.518(4) . ?
C27 C28 1.362(5) . ?
C27 C32 1.395(4) . ?
C28 H28 0.9500 . ?
C28 C29 1.406(4) . ?
C29 H29 0.9500 . ?
C29 C30 1.376(4) . ?
C30 C31 1.373(4) . ?
C30 C33 1.500(4) . ?
C31 H31 0.9500 . ?
C31 C32 1.388(4) . ?
C32 H32 0.9500 . ?
C33 C34 1.356(4) . ?
C33 C38 1.386(4) . ?
C34 H34 0.9500 . ?
C34 C35 1.383(4) . ?
C35 H35 0.9500 . ?
C35 C36 1.377(4) . ?
C36 C37 1.377(4) . ?
C36 C39 1.520(4) . ?
C37 H37 0.9500 . ?
C37 C38 1.387(4) . ?
C38 H38 0.9500 . ?
C39 H39A 0.9900 . ?
C39 H39B 0.9900 . ?
C39 H39C 0.9900 . ?
C39 H39D 0.9900 . ?
C39 C40 1.514(7) . ?
C39 C40A 1.512(5) . ?
C78 H78A 0.9900 . ?
C78 H78B 0.9900 . ?
C78 H78C 0.9900 . ?
C78 H78D 0.9900 . ?
C78 C75 1.493(8) . ?
C78 C75A 1.524(6) . ?
O5 C41 1.396(7) . ?
O5 C61 1.409(8) . ?
O6 C48 1.365(7) . ?
O6 C62 1.438(10) . ?
O7 C52 1.340(8) . ?
O7 C63 1.470(10) . ?
O8 C59 1.372(8) . ?
O8 C64 1.489(10) . ?
C40 C41 1.351(7) . ?
C40 C45 1.441(7) . ?
C41 C42 1.424(8) . ?
C42 H42 0.9500 . ?
C42 C43 1.372(9) . ?
C43 H43 0.9500 . ?
C43 C44 1.382(8) . ?
C44 C45 1.435(8) . ?
C44 C49 1.452(8) . ?
C45 C46 1.393(8) . ?
C46 H46 0.9500 . ?
C46 C47 1.360(7) . ?
C47 H47 0.9500 . ?
C47 C48 1.404(9) . ?
C48 C49 1.373(9) . ?
C49 C50 1.531(8) . ?
C50 H50A 0.9900 . ?
C50 H50B 0.9900 . ?
C50 C51 1.513(9) . ?
C51 C52 1.381(10) . ?
C51 C56 1.438(8) . ?
C52 C53 1.418(9) . ?
C53 H53 0.9500 . ?
C53 C54 1.366(9) . ?
C54 H54 0.9500 . ?
C54 C55 1.413(10) . ?
C55 C56 1.461(10) . ?
C55 C60 1.416(8) . ?
C56 C57 1.385(10) . ?
C57 H57 0.9500 . ?
C57 C58 1.389(9) . ?
C58 H58 0.9500 . ?
C58 C59 1.415(11) . ?
C59 C60 1.356(11) . ?
C60 C65 1.551(10) . ?
C61 H61A 0.9800 . ?
C61 H61B 0.9800 . ?
C61 H61C 0.9800 . ?
C62 H62A 0.9800 . ?
C62 H62B 0.9800 . ?
C62 H62C 0.9800 . ?
C63 H63A 0.9800 . ?
C63 H63B 0.9800 . ?
C63 H63C 0.9800 . ?
C64 H64A 0.9800 . ?
C64 H64B 0.9800 . ?
C64 H64C 0.9800 . ?
C65 H65A 0.9900 . ?
C65 H65B 0.9900 . ?
C65 C66 1.488(9) . ?
C66 C67 1.337(10) . ?
C66 C71 1.372(9) . ?
C67 H67 0.9500 . ?
C67 C68 1.404(10) . ?
C68 H68 0.9500 . ?
C68 C69 1.416(8) . ?
C69 C70 1.342(8) . ?
C69 C72 1.484(8) . ?
C70 H70 0.9500 . ?
C70 C71 1.393(8) . ?
C71 H71 0.9500 . ?
C72 C73 1.445(10) . ?
C72 C77 1.373(9) . ?
C73 H73 0.9500 . ?
C73 C74 1.342(9) . ?
C74 H74 0.9500 . ?
C74 C75 1.410(10) . ?
C75 C76 1.362(10) . ?
C76 H76 0.9500 . ?
C76 C77 1.399(8) . ?
C77 H77 0.9500 . ?
C23 H23A 0.9800 . ?
C23 H23B 0.9800 . ?
C23 H23C 0.9800 . ?
C24 H24A 0.9800 . ?
C24 H24B 0.9800 . ?
C24 H24C 0.9800 . ?
C23A H23D 0.9800 . ?
C23A H23E 0.9800 . ?
C23A H23F 0.9800 . ?
C24A H24D 0.9800 . ?
C24A H24E 0.9800 . ?
C24A H24F 0.9800 . ?
N1A C86A 1.158(13) . ?
N2A C87A 1.075(12) . ?
N3A C89A 1.048(15) . ?
N4A C90A 1.182(14) . ?
C79A C80A 1.445(11) . ?
C79A C84A 1.458(11) . ?
C79A C85A 1.323(11) . ?
C80A H80A 0.9500 . ?
C80A C81A 1.334(12) . ?
C81A H81A 0.9500 . ?
C81A C82A 1.457(11) . ?
C82A C83A 1.453(11) . ?
C82A C88A 1.351(11) . ?
C83A H83A 0.9500 . ?
C83A C84A 1.339(12) . ?
C84A H84A 0.9500 . ?
C85A C86A 1.429(10) . ?
C85A C87A 1.422(11) . ?
C88A C89A 1.421(11) . ?
C88A C90A 1.418(10) . ?
N1 C86 1.151(12) . ?
N2 C87 1.086(10) . ?
N3 C89 1.048(13) . ?
N4 C90 1.176(11) . ?
C79 C80 1.454(8) . ?
C79 C84 1.455(8) . ?
C79 C85 1.323(8) . ?
C80 H80 0.9500 . ?
C80 C81 1.336(9) . ?
C81 H81 0.9500 . ?
C81 C82 1.452(8) . ?
C82 C83 1.460(8) . ?
C82 C88 1.351(8) . ?
C83 H83 0.9500 . ?
C83 C84 1.334(9) . ?
C84 H84 0.9500 . ?
C85 C86 1.432(8) . ?
C85 C87 1.427(8) . ?
C88 C89 1.417(8) . ?
C88 C90 1.429(8) . ?
O5A C41A 1.390(6) . ?
O5A C61A 1.409(7) . ?
O6A C48A 1.366(5) . ?
O6A C62A 1.435(7) . ?
O7A C52A 1.337(6) . ?
O7A C63A 1.463(7) . ?
O8A C59A 1.367(6) . ?
O8A C64A 1.480(9) . ?
C40A C41A 1.358(6) . ?
C40A C45A 1.437(6) . ?
C41A C42A 1.424(6) . ?
C42A H42A 0.9500 . ?
C42A C43A 1.366(7) . ?
C43A H43A 0.9500 . ?
C43A C44A 1.383(7) . ?
C44A C45A 1.436(6) . ?
C44A C49A 1.450(6) . ?
C45A C46A 1.393(7) . ?
C46A H46A 0.9500 . ?
C46A C47A 1.364(6) . ?
C47A H47A 0.9500 . ?
C47A C48A 1.407(8) . ?
C48A C49A 1.369(7) . ?
C49A C50A 1.538(7) . ?
C50A H50C 0.9900 . ?
C50A H50D 0.9900 . ?
C50A C51A 1.516(7) . ?
C51A C52A 1.384(8) . ?
C51A C56A 1.437(6) . ?
C52A C53A 1.419(8) . ?
C53A H53A 0.9500 . ?
C53A C54A 1.360(7) . ?
C54A H54A 0.9500 . ?
C54A C55A 1.413(9) . ?
C55A C56A 1.463(8) . ?
C55A C60A 1.420(7) . ?
C56A C57A 1.391(8) . ?
C57A H57A 0.9500 . ?
C57A C58A 1.382(7) . ?
C58A H58A 0.9500 . ?
C58A C59A 1.419(9) . ?
C59A C60A 1.354(9) . ?
C60A C65A 1.549(9) . ?
C61A H61D 0.9800 . ?
C61A H61E 0.9800 . ?
C61A H61F 0.9800 . ?
C62A H62D 0.9800 . ?
C62A H62E 0.9800 . ?
C62A H62F 0.9800 . ?
C63A H63D 0.9800 . ?
C63A H63E 0.9800 . ?
C63A H63F 0.9800 . ?
C64A H64D 0.9800 . ?
C64A H64E 0.9800 . ?
C64A H64F 0.9800 . ?
C65A H65C 0.9900 . ?
C65A H65D 0.9900 . ?
C65A C66A 1.495(7) . ?
C66A C67A 1.334(9) . ?
C66A C71A 1.370(7) . ?
C67A H67A 0.9500 . ?
C67A C68A 1.411(9) . ?
C68A H68A 0.9500 . ?
C68A C69A 1.410(6) . ?
C69A C70A 1.358(7) . ?
C69A C72A 1.486(6) . ?
C70A H70A 0.9500 . ?
C70A C71A 1.401(7) . ?
C71A H71A 0.9500 . ?
C72A C73A 1.427(8) . ?
C72A C77A 1.369(7) . ?
C73A H73A 0.9500 . ?
C73A C74A 1.366(8) . ?
C74A H74A 0.9500 . ?
C74A C75A 1.396(8) . ?
C75A C76A 1.353(8) . ?
C76A H76A 0.9500 . ?
C76A C77A 1.383(7) . ?
C77A H77A 0.9500 . ?

loop_
_geom_torsion_atom_site_label_1
_geom_torsion_atom_site_label_2
_geom_torsion_atom_site_label_3
_geom_torsion_atom_site_label_4
_geom_torsion
_geom_torsion_site_symmetry_1
_geom_torsion_site_symmetry_2
_geom_torsion_site_symmetry_3
_geom_torsion_site_symmetry_4
_geom_torsion_publ_flag
O1 C2 C3 C4 -177.7(3) . . . . ?
O2 C9 C10 C5 -178.4(2) . . . . ?
O2 C9 C10 C11 -0.1(4) . . . . ?
O3 C13 C14 C15 -178.9(3) . . . . ?
O4 C20 C21 C16 175.5(3) . . . . ?
O4 C20 C21 C78 -4.6(5) . . . . ?
C1 C2 C3 C4 2.7(4) . . . . ?
C1 C6 C7 C8 179.0(3) . . . . ?
C1 C26 C27 C28 -129.4(4) . . . . ?
C1 C26 C27 C32 53.1(5) . . . . ?
C2 C1 C6 C5 0.2(4) . . . . ?
C2 C1 C6 C7 -178.8(2) . . . . ?
C2 C1 C26 C27 83.6(4) . . . . ?
C2 C3 C4 C5 0.9(4) . . . . ?
C3 C4 C5 C6 -3.7(3) . . . . ?
C3 C4 C5 C10 177.0(2) . . . . ?
C4 C5 C6 C1 3.1(3) . . . . ?
C4 C5 C6 C7 -177.8(2) . . . . ?
C4 C5 C10 C9 177.5(2) . . . . ?
C4 C5 C10 C11 -0.8(3) . . . . ?
C5 C6 C7 C8 0.0(4) . . . . ?
C5 C10 C11 C12 -61.8(3) . . . . ?
C6 C1 C2 O1 177.2(2) . . . . ?
C6 C1 C2 C3 -3.2(4) . . . . ?
C6 C1 C26 C27 -95.9(4) . . . . ?
C6 C5 C10 C9 -1.8(3) . . . . ?
C6 C5 C10 C11 179.9(2) . . . . ?
C6 C7 C8 C9 -1.1(5) . . . . ?
C7 C8 C9 O2 179.8(3) . . . . ?
C7 C8 C9 C10 0.7(5) . . . . ?
C8 C9 C10 C5 0.7(4) . . . . ?
C8 C9 C10 C11 179.0(3) . . . . ?
C9 C10 C11 C12 119.9(3) . . . . ?
C10 C5 C6 C1 -177.6(2) . . . . ?
C10 C5 C6 C7 1.5(3) . . . . ?
C10 C11 C12 C13 119.4(3) . . . . ?
C10 C11 C12 C17 -62.8(4) . . . . ?
C11 C12 C13 O3 -0.2(4) . . . . ?
C11 C12 C13 C14 180.0(3) . . . . ?
C11 C12 C17 C16 177.3(3) . . . . ?
C11 C12 C17 C18 -4.3(4) . . . . ?
C12 C13 C14 C15 0.9(5) . . . . ?
C12 C17 C18 C19 175.0(3) . . . . ?
C13 C12 C17 C16 -4.8(4) . . . . ?
C13 C12 C17 C18 173.6(3) . . . . ?
C13 C14 C15 C16 -1.4(5) . . . . ?
C14 C15 C16 C17 -1.3(5) . . . . ?
C14 C15 C16 C21 178.0(3) . . . . ?
C15 C16 C17 C12 4.3(4) . . . . ?
C15 C16 C17 C18 -174.1(3) . . . . ?
C15 C16 C21 C20 -179.8(3) . . . . ?
C15 C16 C21 C78 0.2(5) . . . . ?
C16 C17 C18 C19 -6.6(4) . . . . ?
C16 C21 C78 C75 -76.0(10) . . . . ?
C16 C21 C78 C75A -75.5(7) . . . . ?
C17 C12 C13 O3 -178.0(2) . . . . ?
C17 C12 C13 C14 2.1(4) . . . . ?
C17 C16 C21 C20 -0.6(4) . . . . ?
C17 C16 C21 C78 179.5(3) . . . . ?
C17 C18 C19 C20 0.3(4) . . . . ?
C18 C19 C20 O4 -175.2(3) . . . . ?
C18 C19 C20 C21 6.1(5) . . . . ?
C19 C20 C21 C16 -5.8(5) . . . . ?
C19 C20 C21 C78 174.1(3) . . . . ?
C20 C21 C78 C75 104.0(9) . . . . ?
C20 C21 C78 C75A 104.6(7) . . . . ?
C21 C16 C17 C12 -174.9(3) . . . . ?
C21 C16 C17 C18 6.7(4) . . . . ?
C21 C78 C75 C74 160.5(14) . . . . ?
C21 C78 C75 C76 -64(2) . . . . ?
C21 C78 C75A C74A 119.3(11) . . . . ?
C21 C78 C75A C76A -33.3(16) . . . . ?
C22 O1 C2 C1 173.4(3) . . . . ?
C22 O1 C2 C3 -6.3(5) . . . . ?
C25 O4 C20 C19 2.7(4) . . . . ?
C25 O4 C20 C21 -178.6(3) . . . . ?
C26 C1 C2 O1 -2.3(4) . . . . ?
C26 C1 C2 C3 177.3(2) . . . . ?
C26 C1 C6 C5 179.7(2) . . . . ?
C26 C1 C6 C7 0.7(4) . . . . ?
C26 C27 C28 C29 179.5(3) . . . . ?
C26 C27 C32 C31 -179.5(3) . . . . ?
C27 C28 C29 C30 0.6(5) . . . . ?
C28 C27 C32 C31 2.8(5) . . . . ?
C28 C29 C30 C31 1.9(5) . . . . ?
C28 C29 C30 C33 -175.9(3) . . . . ?
C29 C30 C31 C32 -1.9(5) . . . . ?
C29 C30 C33 C34 -42.9(5) . . . . ?
C29 C30 C33 C38 138.3(3) . . . . ?
C30 C31 C32 C27 -0.5(5) . . . . ?
C30 C33 C34 C35 179.9(3) . . . . ?
C30 C33 C38 C37 -178.5(3) . . . . ?
C31 C30 C33 C34 139.4(3) . . . . ?
C31 C30 C33 C38 -39.4(5) . . . . ?
C32 C27 C28 C29 -2.9(5) . . . . ?
C33 C30 C31 C32 175.9(3) . . . . ?
C33 C34 C35 C36 -0.6(5) . . . . ?
C34 C33 C38 C37 2.6(5) . . . . ?
C34 C35 C36 C37 1.1(5) . . . . ?
C34 C35 C36 C39 -178.6(3) . . . . ?
C35 C36 C37 C38 0.3(5) . . . . ?
C35 C36 C39 C40 123.8(5) . . . . ?
C35 C36 C39 C40A 115.2(4) . . . . ?
C36 C37 C38 C33 -2.2(6) . . . . ?
C36 C39 C40 C41 98(3) . . . . ?
C36 C39 C40 C45 -83(3) . . . . ?
C36 C39 C40A C41A 100.1(14) . . . . ?
C36 C39 C40A C45A -79.9(15) . . . . ?
C37 C36 C39 C40 -55.9(5) . . . . ?
C37 C36 C39 C40A -64.5(4) . . . . ?
C38 C33 C34 C35 -1.2(5) . . . . ?
C39 C36 C37 C38 -180.0(3) . . . . ?
C39 C40 C41 O5 -5(4) . . . . ?
C39 C40 C41 C42 178(2) . . . . ?
C39 C40 C45 C44 180(2) . . . . ?
C39 C40 C45 C46 -2(4) . . . . ?
C39 C40A C41A O5A 0(2) . . . . ?
C39 C40A C41A C42A 176.9(13) . . . . ?
C39 C40A C45A C44A 178.5(13) . . . . ?
C39 C40A C45A C46A 0(2) . . . . ?
C78 C75 C76 C77 -179.5(12) . . . . ?
C78 C75A C76A C77A 175.8(9) . . . . ?
O5 C41 C42 C43 -176.3(18) . . . . ?
O6 C48 C49 C44 -177.3(11) . . . . ?
O6 C48 C49 C50 0.0(17) . . . . ?
O7 C52 C53 C54 178.7(11) . . . . ?
O8 C59 C60 C55 179.5(10) . . . . ?
O8 C59 C60 C65 4.6(16) . . . . ?
C40 C41 C42 C43 0(3) . . . . ?
C40 C45 C46 C47 179(2) . . . . ?
C41 C40 C45 C44 -1(4) . . . . ?
C41 C40 C45 C46 178(3) . . . . ?
C41 C42 C43 C44 3(2) . . . . ?
C42 C43 C44 C45 -4(2) . . . . ?
C42 C43 C44 C49 175.9(13) . . . . ?
C43 C44 C45 C40 3(3) . . . . ?
C43 C44 C45 C46 -175(2) . . . . ?
C43 C44 C49 C48 176.3(14) . . . . ?
C43 C44 C49 C50 -1.0(19) . . . . ?
C44 C45 C46 C47 -2(3) . . . . ?
C44 C49 C50 C51 -62.3(13) . . . . ?
C45 C40 C41 O5 176(2) . . . . ?
C45 C40 C41 C42 -1(4) . . . . ?
C45 C44 C49 C48 -4(2) . . . . ?
C45 C44 C49 C50 179.1(14) . . . . ?
C45 C46 C47 C48 -1(3) . . . . ?
C46 C47 C48 O6 179.7(17) . . . . ?
C46 C47 C48 C49 3(3) . . . . ?
C47 C48 C49 C44 0(2) . . . . ?
C47 C48 C49 C50 177.2(12) . . . . ?
C48 C49 C50 C51 120.6(12) . . . . ?
C49 C44 C45 C40 -177(2) . . . . ?
C49 C44 C45 C46 5(3) . . . . ?
C49 C50 C51 C52 125.6(10) . . . . ?
C49 C50 C51 C56 -57.9(13) . . . . ?
C50 C51 C52 O7 -1.0(15) . . . . ?
C50 C51 C52 C53 -174.7(10) . . . . ?
C50 C51 C56 C55 178.4(9) . . . . ?
C50 C51 C56 C57 -2.3(15) . . . . ?
C51 C52 C53 C54 -7.9(17) . . . . ?
C51 C56 C57 C58 179.9(10) . . . . ?
C52 C51 C56 C55 -5.1(15) . . . . ?
C52 C51 C56 C57 174.1(11) . . . . ?
C52 C53 C54 C55 3.3(17) . . . . ?
C53 C54 C55 C56 0.3(16) . . . . ?
C53 C54 C55 C60 -179.6(11) . . . . ?
C54 C55 C56 C51 0.6(14) . . . . ?
C54 C55 C56 C57 -178.7(10) . . . . ?
C54 C55 C60 C59 -178.1(11) . . . . ?
C54 C55 C60 C65 -3.0(15) . . . . ?
C55 C56 C57 C58 -0.9(16) . . . . ?
C55 C60 C65 C66 -85.8(12) . . . . ?
C56 C51 C52 O7 -177.4(10) . . . . ?
C56 C51 C52 C53 8.8(16) . . . . ?
C56 C55 C60 C59 2.0(16) . . . . ?
C56 C55 C60 C65 177.1(9) . . . . ?
C56 C57 C58 C59 -2.5(18) . . . . ?
C57 C58 C59 O8 -179.6(11) . . . . ?
C57 C58 C59 C60 5.7(18) . . . . ?
C58 C59 C60 C55 -5.5(18) . . . . ?
C58 C59 C60 C65 179.7(10) . . . . ?
C59 C60 C65 C66 89.2(12) . . . . ?
C60 C55 C56 C51 -179.5(10) . . . . ?
C60 C55 C56 C57 1.2(15) . . . . ?
C60 C65 C66 C67 128.0(12) . . . . ?
C60 C65 C66 C71 -41.3(17) . . . . ?
C61 O5 C41 C40 176(2) . . . . ?
C61 O5 C41 C42 -8(3) . . . . ?
C62 O6 C48 C47 7.3(19) . . . . ?
C62 O6 C48 C49 -175.6(12) . . . . ?
C63 O7 C52 C51 179.0(12) . . . . ?
C63 O7 C52 C53 -7.3(18) . . . . ?
C64 O8 C59 C58 8.3(17) . . . . ?
C64 O8 C59 C60 -176.7(11) . . . . ?
C65 C66 C67 C68 -178.9(12) . . . . ?
C65 C66 C71 C70 175.9(12) . . . . ?
C66 C67 C68 C69 9(2) . . . . ?
C67 C66 C71 C70 6(2) . . . . ?
C67 C68 C69 C70 -6(2) . . . . ?
C67 C68 C69 C72 -171.8(14) . . . . ?
C68 C69 C70 C71 3(2) . . . . ?
C68 C69 C72 C73 0(2) . . . . ?
C68 C69 C72 C77 -136(2) . . . . ?
C69 C70 C71 C66 -3(2) . . . . ?
C69 C72 C73 C74 -178.3(13) . . . . ?
C69 C72 C77 C76 176.2(11) . . . . ?
C70 C69 C72 C73 -165.6(18) . . . . ?
C70 C69 C72 C77 58(2) . . . . ?
C71 C66 C67 C68 -9(2) . . . . ?
C72 C69 C70 C71 169.2(14) . . . . ?
C72 C73 C74 C75 -2(2) . . . . ?
C73 C72 C77 C76 37(2) . . . . ?
C73 C74 C75 C78 -179.1(13) . . . . ?
C73 C74 C75 C76 40(2) . . . . ?
C74 C75 C76 C77 -40(2) . . . . ?
C75 C76 C77 C72 2(2) . . . . ?
C77 C72 C73 C74 -37(2) . . . . ?
C23 O2 C9 C8 30.0(13) . . . . ?
C23 O2 C9 C10 -150.9(13) . . . . ?
C24 O3 C13 C12 -172.1(5) . . . . ?
C24 O3 C13 C14 7.8(6) . . . . ?
C23A O2 C9 C8 -5.4(9) . . . . ?
C23A O2 C9 C10 173.7(8) . . . . ?
C24A O3 C13 C12 143(2) . . . . ?
C24A O3 C13 C14 -38(2) . . . . ?
C79A C80A C81A C82A -0.1(4) . . . . ?
C80A C79A C84A C83A -0.2(3) . . . . ?
C80A C79A C85A C86A 0.1(3) . . . . ?
C80A C79A C85A C87A -179.92(19) . . . . ?
C80A C81A C82A C83A 0.2(3) . . . . ?
C80A C81A C82A C88A -179.9(2) . . . . ?
C81A C82A C83A C84A -0.2(3) . . . . ?
C81A C82A C88A C89A 0.0(3) . . . . ?
C81A C82A C88A C90A 180.00(19) . . . . ?
C82A C83A C84A C79A 0.3(4) . . . . ?
C82A C88A C89A N3A 0.0(10) . . . . ?
C83A C82A C88A C89A 180.00(19) . . . . ?
C83A C82A C88A C90A 0.0(3) . . . . ?
C84A C79A C80A C81A 0.2(3) . . . . ?
C84A C79A C85A C86A 179.94(15) . . . . ?
C84A C79A C85A C87A 0.0(3) . . . . ?
C85A C79A C80A C81A -179.9(2) . . . . ?
C85A C79A C84A C83A 179.9(2) . . . . ?
C88A C82A C83A C84A 179.8(2) . . . . ?
C90A C88A C89A N3A -180.0(9) . . . . ?
C79 C80 C81 C82 -0.01(5) . . . . ?
C80 C79 C84 C83 -0.01(4) . . . . ?
C80 C79 C85 C86 0.00(5) . . . . ?
C80 C79 C85 C87 180.00(3) . . . . ?
C80 C81 C82 C83 0.01(4) . . . . ?
C80 C81 C82 C88 180.00(3) . . . . ?
C81 C82 C83 C84 -0.01(4) . . . . ?
C81 C82 C88 C89 0.00(5) . . . . ?
C81 C82 C88 C90 180.00(3) . . . . ?
C82 C83 C84 C79 0.01(5) . . . . ?
C83 C82 C88 C89 180.00(3) . . . . ?
C83 C82 C88 C90 -0.01(5) . . . . ?
C84 C79 C80 C81 0.01(4) . . . . ?
C84 C79 C85 C86 180.00(3) . . . . ?
C84 C79 C85 C87 -0.01(5) . . . . ?
C85 C79 C80 C81 -179.99(3) . . . . ?
C85 C79 C84 C83 179.99(3) . . . . ?
C88 C82 C83 C84 180.00(3) . . . . ?
O5A C41A C42A C43A -179.4(10) . . . . ?
O6A C48A C49A C44A -178.2(6) . . . . ?
O6A C48A C49A C50A 0.1(9) . . . . ?
O7A C52A C53A C54A 178.4(5) . . . . ?
O8A C59A C60A C55A -177.1(5) . . . . ?
O8A C59A C60A C65A 2.5(8) . . . . ?
C40A C41A C42A C43A 4.4(15) . . . . ?
C40A C45A C46A C47A -179.7(14) . . . . ?
C41A C40A C45A C44A -1(2) . . . . ?
C41A C40A C45A C46A 179.7(15) . . . . ?
C41A C42A C43A C44A -0.8(11) . . . . ?
C42A C43A C44A C45A -3.7(11) . . . . ?
C42A C43A C44A C49A 179.1(7) . . . . ?
C43A C44A C45A C40A 4.8(15) . . . . ?
C43A C44A C45A C46A -176.3(11) . . . . ?
C43A C44A C49A C48A 173.7(7) . . . . ?
C43A C44A C49A C50A -4.7(9) . . . . ?
C44A C45A C46A C47A 1.4(19) . . . . ?
C44A C49A C50A C51A -58.3(7) . . . . ?
C45A C40A C41A O5A -179.6(13) . . . . ?
C45A C40A C41A C42A -3(2) . . . . ?
C45A C44A C49A C48A -3.5(10) . . . . ?
C45A C44A C49A C50A 178.2(8) . . . . ?
C45A C46A C47A C48A -1.3(18) . . . . ?
C46A C47A C48A O6A -179.4(10) . . . . ?
C46A C47A C48A C49A -1.4(14) . . . . ?
C47A C48A C49A C44A 3.7(10) . . . . ?
C47A C48A C49A C50A -178.0(7) . . . . ?
C48A C49A C50A C51A 123.4(6) . . . . ?
C49A C44A C45A C40A -177.9(11) . . . . ?
C49A C44A C45A C46A 1.0(14) . . . . ?
C49A C50A C51A C52A 120.1(5) . . . . ?
C49A C50A C51A C56A -60.0(6) . . . . ?
C50A C51A C52A O7A 4.1(7) . . . . ?
C50A C51A C52A C53A -180.0(5) . . . . ?
C50A C51A C56A C55A 177.9(4) . . . . ?
C50A C51A C56A C57A -3.6(7) . . . . ?
C51A C52A C53A C54A 2.7(8) . . . . ?
C51A C56A C57A C58A -179.5(5) . . . . ?
C52A C51A C56A C55A -2.1(7) . . . . ?
C52A C51A C56A C57A 176.4(5) . . . . ?
C52A C53A C54A C55A -3.4(8) . . . . ?
C53A C54A C55A C56A 1.3(8) . . . . ?
C53A C54A C55A C60A -178.9(6) . . . . ?
C54A C55A C56A C51A 1.5(7) . . . . ?
C54A C55A C56A C57A -177.1(5) . . . . ?
C54A C55A C60A C59A 175.4(5) . . . . ?
C54A C55A C60A C65A -4.3(8) . . . . ?
C55A C56A C57A C58A -1.0(8) . . . . ?
C55A C60A C65A C66A -80.9(7) . . . . ?
C56A C51A C52A O7A -175.8(5) . . . . ?
C56A C51A C52A C53A 0.0(8) . . . . ?
C56A C55A C60A C59A -4.9(8) . . . . ?
C56A C55A C60A C65A 175.4(5) . . . . ?
C56A C57A C58A C59A 0.5(9) . . . . ?
C57A C58A C59A O8A 179.4(6) . . . . ?
C57A C58A C59A C60A -2.2(9) . . . . ?
C58A C59A C60A C55A 4.4(9) . . . . ?
C58A C59A C60A C65A -175.9(5) . . . . ?
C59A C60A C65A C66A 99.5(7) . . . . ?
C60A C55A C56A C51A -178.3(5) . . . . ?
C60A C55A C56A C57A 3.2(8) . . . . ?
C60A C65A C66A C67A 120.1(8) . . . . ?
C60A C65A C66A C71A -63.7(9) . . . . ?
C61A O5A C41A C40A -177.3(14) . . . . ?
C61A O5A C41A C42A 6.3(17) . . . . ?
C62A O6A C48A C47A 2.1(11) . . . . ?
C62A O6A C48A C49A -176.0(7) . . . . ?
C63A O7A C52A C51A -171.6(6) . . . . ?
C63A O7A C52A C53A 12.6(9) . . . . ?
C64A O8A C59A C58A 2.8(9) . . . . ?
C64A O8A C59A C60A -175.6(6) . . . . ?
C65A C66A C67A C68A 175.1(8) . . . . ?
C65A C66A C71A C70A -173.1(7) . . . . ?
C66A C67A C68A C69A -2.0(15) . . . . ?
C67A C66A C71A C70A 3.3(11) . . . . ?
C67A C68A C69A C70A 3.2(13) . . . . ?
C67A C68A C69A C72A 178.9(8) . . . . ?
C68A C69A C70A C71A -1.3(12) . . . . ?
C68A C69A C72A C73A 62.2(14) . . . . ?
C68A C69A C72A C77A -144.9(12) . . . . ?
C69A C70A C71A C66A -2.0(12) . . . . ?
C69A C72A C73A C74A 171.0(7) . . . . ?
C69A C72A C77A C76A -172.1(8) . . . . ?
C70A C69A C72A C73A -122.4(11) . . . . ?
C70A C69A C72A C77A 30.5(14) . . . . ?
C71A C66A C67A C68A -1.3(12) . . . . ?
C72A C69A C70A C71A -177.1(8) . . . . ?
C72A C73A C74A C75A 3.4(14) . . . . ?
C73A C72A C77A C76A -16.6(15) . . . . ?
C73A C74A C75A C78 -175.4(9) . . . . ?
C73A C74A C75A C76A -21.0(17) . . . . ?
C74A C75A C76A C77A 20.4(19) . . . . ?
C75A C76A C77A C72A -1.3(17) . . . . ?
C77A C72A C73A C74A 15.6(15) . . . . ?

loop_
_smtbx_masks_void_nr
_smtbx_masks_void_average_x
_smtbx_masks_void_average_y
_smtbx_masks_void_average_z
_smtbx_masks_void_volume
_smtbx_masks_void_count_electrons
_smtbx_masks_void_content
1 0.000 -0.969 -0.632 1125.0 293.2 '13 CH3CN'
